data_8103005
loop_
_publ_author_name
'Thorsten Goebel'
'Yurii Prots'
'Frank Haarmann'

_publ_section_title
;
 Refinement of the crystal structure of dibarium tetrasilicide, Ba2Si4
;
_journal_issue 1
_journal_name_full 'Zeitschrift f\"ur Kristallographie - New Crystal Structures'
_journal_page_first 7
_journal_volume 224
_journal_year 2009
_chemical_formula_sum 'Ba2 Si4'
_chemical_formula_weight 387.0
_space_group_IT_number 62
_symmetry_cell_setting orthorhombic
_symmetry_space_group_name_Hall '-P 2ac 2n'
_symmetry_space_group_name_H-M 'P n m a'
_atom_sites_solution_primary direct
_atom_sites_solution_secondary difmap
_audit_creation_date 2008-06-18T12:00:00-00:00
_audit_creation_method 'WinGX routine CIF_UPDATE'
_cell_angle_alpha 90.00
_cell_angle_beta 90.00
_cell_angle_gamma 90.00
_cell_formula_units_Z 4
_cell_length_a 8.9326(4)
_cell_length_b 6.7262(2)
_cell_length_c 11.5335(5)
_cell_measurement_temperature 295(2)
_cell_volume 692.96(5)
_computing_cell_refinement 'CSD (Akselrud, 1993)'
_computing_data_collection 'CrystalClear (Rigaku Corp., 2000)'
_computing_data_reduction 'CrystalClear (Rigaku Corp., 2000)'
_computing_structure_refinement ???????????
_diffrn_ambient_temperature 295.15
_diffrn_detector_area_resol_mean 14.6306
_diffrn_measurement_details
;
scan:
 Number of images: 400
            Slice: -120.0000 - 120.0000
      Image width: 0.6000
         Exp time: 30.0000
    Rotation axis: Phi
            Omega: 0.0000
              Chi: 0.0000
              Phi: 0.0000
              XTD: 41.7400
           2theta: -25.0000
scan:
 Number of images: 95
            Slice: -38.0000 - 19.0000
      Image width: 0.6000
         Exp time: 30.0000
    Rotation axis: Omega
            Omega: 0.0000
              Chi: -90.0000
              Phi: -5.0000
              XTD: 41.7400
           2theta: -25.0000
;
_diffrn_measurement_device 'Rigaku AFC7'
_diffrn_measurement_method oscillation
_diffrn_radiation_detector 'Mercury CCD'
_diffrn_radiation_monochromator 'Graphite Monochromator'
_diffrn_radiation_source 'Sealed Tube'
_diffrn_radiation_type MoK\a
_diffrn_radiation_wavelength 0.7107
_diffrn_reflns_av_R_equivalents 0.021
_diffrn_reflns_limit_h_max 13
_diffrn_reflns_limit_h_min -13
_diffrn_reflns_limit_k_max 9
_diffrn_reflns_limit_k_min -7
_diffrn_reflns_limit_l_max 11
_diffrn_reflns_limit_l_min -16
_diffrn_reflns_number 6791
_diffrn_reflns_reduction_process 'Lp corrections applied'
_diffrn_reflns_theta_max 31.50
_diffrn_reflns_theta_min 2.88
_diffrn_source_current 32.0000
_diffrn_source_power 1.6000
_diffrn_source_voltage 50.0000
_exptl_absorpt_coefficient_mu 11.86
_exptl_absorpt_correction_T_max 1.0000
_exptl_absorpt_correction_T_min 0.5624
_exptl_absorpt_correction_type multi-scan
_exptl_crystal_colour black
_exptl_crystal_density_diffrn 3.71
_exptl_crystal_density_method 'not measured'
_exptl_crystal_description 'irregular shaped'
_exptl_crystal_F_000 672
_exptl_crystal_size_max 0.120
_exptl_crystal_size_mid 0.050
_exptl_crystal_size_min 0.045
_refine_diff_density_max 2.181
_refine_diff_density_min -1.464
_refine_ls_extinction_method none
_refine_ls_goodness_of_fit_ref 1.264
_refine_ls_matrix_type full
_refine_ls_number_parameters 34
_refine_ls_number_reflns 1234
_refine_ls_number_restraints 0
_refine_ls_restrained_S_all 1.264
_refine_ls_R_factor_all 0.026
_refine_ls_R_factor_gt 0.025
_refine_ls_shift/su_max 0.001
_refine_ls_shift/su_mean 0.000
_refine_ls_structure_factor_coef Fsqd
_refine_ls_weighting_details 'calc w=1/[\s^2^(Fo2^)+(0.0065P)2^+3.7087P] where P=(Fo2^+2Fc2^)/3'
_refine_ls_weighting_scheme calc
_refine_ls_wR_factor_gt 0.044
_refine_ls_wR_factor_ref 0.044
_reflns_number_gt 1178
_reflns_number_total 1234
_reflns_threshold_expression >2sigma(I)
_cod_data_source_file 409973.cff
_cod_data_source_block global
_cod_depositor_comments
;
The following automatic conversions were performed:
'_exptl_absorpt_correction_type' value 'Multi-scan' changed to
'multi-scan' according to
'/home/saulius/struct/CIF-dictionaries/cif_core.dic' dictionary named
'cif_core.dic' version 2.4.1 from 2010-06-29.

Automatic conversion script
Id: cif_fix_enum 1555 2011-01-17 13:19:09Z saulius 
;
_cod_database_code 8103005

loop_
_symmetry_equiv_pos_as_xyz
x,y,z
1/2-x,1/2+y,1/2+z
x,1/2-y,z
1/2-x,-y,1/2+z
-x,-y,-z
-1/2+x,-1/2-y,-1/2-z
-x,-1/2+y,-z
-1/2+x,y,-1/2-z

loop_
_atom_site_label
_atom_site_type_symbol
_atom_site_symmetry_multiplicity
_atom_site_Wyckoff_symbol
_atom_site_fract_x
_atom_site_fract_y
_atom_site_fract_z
_atom_site_U_iso_or_equiv
_atom_site_adp_type
_atom_site_occupancy
_atom_site_calc_flag
_atom_site_refinement_flags
_atom_site_disorder_assembly
_atom_site_disorder_group
Ba1 Ba 4 c 0.01462(3) 0.2500 0.69300(2) 0.01313(7) Uani 1 d S . .
Ba2 Ba 4 c 0.83871(3) 0.2500 0.09466(3) 0.01459(7) Uani 1 d S . .
Si1 Si 4 c 0.19676(16) 0.2500 0.96548(11) 0.0143(2) Uani 1 d S . .
Si2 Si 4 c 0.41662(15) 0.2500 0.09011(12) 0.0165(3) Uani 1 d S . .
Si3 Si 8 d 0.19375(11) 0.07193(15) 0.14505(8) 0.01525(18) Uani 1 d . . .

loop_
_atom_site_aniso_label
_atom_site_aniso_U_11
_atom_site_aniso_U_22
_atom_site_aniso_U_33
_atom_site_aniso_U_23
_atom_site_aniso_U_13
_atom_site_aniso_U_12
Ba1 0.01341(12) 0.01354(13) 0.01245(13) 0.000 -0.00009(9) 0.000
Ba2 0.01761(13) 0.01267(13) 0.01349(13) 0.000 0.00027(10) 0.000
Si1 0.0180(6) 0.0147(6) 0.0103(6) 0.000 -0.0001(5) 0.000
Si2 0.0131(6) 0.0206(7) 0.0158(6) 0.000 0.0010(5) 0.000
Si3 0.0184(4) 0.0126(4) 0.0147(4) 0.0028(3) 0.0006(3) -0.0014(3)

loop_
_atom_type_symbol
_atom_type_description
_atom_type_scat_dispersion_real
_atom_type_scat_dispersion_imag
_atom_type_scat_source
Si Si 0.0817 0.0704 'International Tables Vol C Tables 4.2.6.8 and 6.1.1.4'
Ba Ba -0.3244 2.2819 'International Tables Vol C Tables 4.2.6.8 and 6.1.1.4'

loop_
_geom_angle_atom_site_label_1
_geom_angle_atom_site_label_2
_geom_angle_atom_site_label_3
_geom_angle
_geom_angle_site_symmetry_1
_geom_angle_site_symmetry_3
_geom_angle_publ_flag
Si1 Ba1 Si2 42.22(3) 6_557 6_556 ?
Si1 Ba1 Si3 80.66(2) 6_557 5_556 ?
Si2 Ba1 Si3 112.80(2) 6_556 5_556 ?
Si1 Ba1 Si3 80.66(2) 6_557 4_556 ?
Si2 Ba1 Si3 112.80(2) 6_556 4_556 ?
Si3 Ba1 Si3 78.78(3) 5_556 4_556 ?
Si1 Ba1 Si3 123.43(2) 6_557 7_666 ?
Si2 Ba1 Si3 92.34(2) 6_556 7_666 ?
Si3 Ba1 Si3 154.501(19) 5_556 7_666 ?
Si3 Ba1 Si3 95.85(3) 4_556 7_666 ?
Si1 Ba1 Si3 123.43(2) 6_557 2 ?
Si2 Ba1 Si3 92.34(2) 6_556 2 ?
Si3 Ba1 Si3 95.85(3) 5_556 2 ?
Si3 Ba1 Si3 154.501(19) 4_556 2 ?
Si3 Ba1 Si3 78.23(3) 7_666 2 ?
Si1 Ba1 Si1 150.14(4) 6_557 . ?
Si2 Ba1 Si1 167.64(3) 6_556 . ?
Si3 Ba1 Si1 76.39(2) 5_556 . ?
Si3 Ba1 Si1 76.39(2) 4_556 . ?
Si3 Ba1 Si1 78.12(2) 7_666 . ?
Si3 Ba1 Si1 78.12(2) 2 . ?
Si1 Ba1 Si2 88.01(2) 6_557 2 ?
Si2 Ba1 Si2 74.17(2) 6_556 2 ?
Si3 Ba1 Si2 71.48(3) 5_556 2 ?
Si3 Ba1 Si2 149.53(3) 4_556 2 ?
Si3 Ba1 Si2 113.87(3) 7_666 2 ?
Si3 Ba1 Si2 39.83(3) 2 2 ?
Si1 Ba1 Si2 102.31(2) . 2 ?
Si1 Ba1 Si2 88.01(2) 6_557 2_565 ?
Si2 Ba1 Si2 74.17(2) 6_556 2_565 ?
Si3 Ba1 Si2 149.53(3) 5_556 2_565 ?
Si3 Ba1 Si2 71.48(3) 4_556 2_565 ?
Si3 Ba1 Si2 39.83(3) 7_666 2_565 ?
Si3 Ba1 Si2 113.87(3) 2 2_565 ?
Si1 Ba1 Si2 102.31(2) . 2_565 ?
Si2 Ba1 Si2 136.66(4) 2 2_565 ?
Si1 Ba1 Ba2 123.813(10) 6_557 5_666 ?
Si2 Ba1 Ba2 128.324(6) 6_556 5_666 ?
Si3 Ba1 Ba2 110.230(19) 5_556 5_666 ?
Si3 Ba1 Ba2 50.739(17) 4_556 5_666 ?
Si3 Ba1 Ba2 51.396(17) 7_666 5_666 ?
Si3 Ba1 Ba2 110.423(18) 2 5_666 ?
Si1 Ba1 Ba2 50.453(4) . 5_666 ?
Si2 Ba1 Ba2 148.18(2) 2 5_666 ?
Si2 Ba1 Ba2 54.31(2) 2_565 5_666 ?
Si1 Ba1 Ba2 123.813(10) 6_557 5_656 ?
Si2 Ba1 Ba2 128.324(6) 6_556 5_656 ?
Si3 Ba1 Ba2 50.739(17) 5_556 5_656 ?
Si3 Ba1 Ba2 110.230(19) 4_556 5_656 ?
Si3 Ba1 Ba2 110.423(18) 7_666 5_656 ?
Si3 Ba1 Ba2 51.396(17) 2 5_656 ?
Si1 Ba1 Ba2 50.453(4) . 5_656 ?
Si2 Ba1 Ba2 54.31(2) 2 5_656 ?
Si2 Ba1 Ba2 148.18(2) 2_565 5_656 ?
Ba2 Ba1 Ba2 100.897(8) 5_666 5_656 ?
Si1 Ba1 Ba2 98.34(2) 6_557 6_556 ?
Si2 Ba1 Ba2 56.12(2) 6_556 6_556 ?
Si3 Ba1 Ba2 140.456(17) 5_556 6_556 ?
Si3 Ba1 Ba2 140.456(17) 4_556 6_556 ?
Si3 Ba1 Ba2 51.654(17) 7_666 6_556 ?
Si3 Ba1 Ba2 51.654(17) 2 6_556 ?
Si1 Ba1 Ba2 111.52(2) . 6_556 ?
Si2 Ba1 Ba2 68.98(2) 2 6_556 ?
Si2 Ba1 Ba2 68.98(2) 2_565 6_556 ?
Ba2 Ba1 Ba2 103.037(5) 5_666 6_556 ?
Ba2 Ba1 Ba2 103.037(5) 5_656 6_556 ?
Si1 Ba1 Ba1 163.63(3) 6_557 6_657 ?
Si2 Ba1 Ba1 121.41(2) 6_556 6_657 ?
Si3 Ba1 Ba1 111.635(18) 5_556 6_657 ?
Si3 Ba1 Ba1 111.635(18) 4_556 6_657 ?
Si3 Ba1 Ba1 46.956(16) 7_666 6_657 ?
Si3 Ba1 Ba1 46.956(16) 2 6_657 ?
Si1 Ba1 Ba1 46.23(2) . 6_657 ?
Si2 Ba1 Ba1 85.97(2) 2 6_657 ?
Si2 Ba1 Ba1 85.97(2) 2_565 6_657 ?
Ba2 Ba1 Ba1 63.468(6) 5_666 6_657 ?
Ba2 Ba1 Ba1 63.468(6) 5_656 6_657 ?
Ba2 Ba1 Ba1 65.297(7) 6_556 6_657 ?
Si1 Ba1 Ba1 49.18(2) 6_557 6_557 ?
Si2 Ba1 Ba1 91.40(2) 6_556 6_557 ?
Si3 Ba1 Ba1 47.321(17) 5_556 6_557 ?
Si3 Ba1 Ba1 47.321(17) 4_556 6_557 ?
Si3 Ba1 Ba1 140.676(17) 7_666 6_557 ?
Si3 Ba1 Ba1 140.676(17) 2 6_557 ?
Si1 Ba1 Ba1 100.97(2) . 6_557 ?
Si2 Ba1 Ba1 104.80(2) 2 6_557 ?
Si2 Ba1 Ba1 104.80(2) 2_565 6_557 ?
Ba2 Ba1 Ba1 97.445(7) 5_666 6_557 ?
Ba2 Ba1 Ba1 97.445(7) 5_656 6_557 ?
Ba2 Ba1 Ba1 147.511(10) 6_556 6_557 ?
Ba1 Ba1 Ba1 147.192(13) 6_657 6_557 ?
Si1 Ba1 Ba2 46.527(6) 6_557 2 ?
Si2 Ba1 Ba2 66.251(15) 6_556 2 ?
Si3 Ba1 Ba2 47.068(17) 5_556 2 ?
Si3 Ba1 Ba2 102.568(18) 4_556 2 ?
Si3 Ba1 Ba2 155.865(18) 7_666 2 ?
Si3 Ba1 Ba2 91.098(17) 2 2 ?
Si1 Ba1 Ba2 121.170(14) . 2 ?
Si2 Ba1 Ba2 51.42(2) 2 2 ?
Si2 Ba1 Ba2 133.83(2) 2_565 2 ?
Ba2 Ba1 Ba2 151.600(8) 5_666 2 ?
Ba2 Ba1 Ba2 77.743(5) 5_656 2 ?
Ba2 Ba1 Ba2 104.891(6) 6_556 2 ?
Ba1 Ba1 Ba2 134.822(4) 6_657 2 ?
Ba1 Ba1 Ba2 55.247(4) 6_557 2 ?
Si1 Ba1 Ba2 46.527(6) 6_557 2_565 ?
Si2 Ba1 Ba2 66.251(15) 6_556 2_565 ?
Si3 Ba1 Ba2 102.568(18) 5_556 2_565 ?
Si3 Ba1 Ba2 47.068(17) 4_556 2_565 ?
Si3 Ba1 Ba2 91.098(17) 7_666 2_565 ?
Si3 Ba1 Ba2 155.865(18) 2 2_565 ?
Si1 Ba1 Ba2 121.170(14) . 2_565 ?
Si2 Ba1 Ba2 133.83(2) 2 2_565 ?
Si2 Ba1 Ba2 51.42(2) 2_565 2_565 ?
Ba2 Ba1 Ba2 77.743(5) 5_666 2_565 ?
Ba2 Ba1 Ba2 151.600(8) 5_656 2_565 ?
Ba2 Ba1 Ba2 104.891(6) 6_556 2_565 ?
Ba1 Ba1 Ba2 134.822(4) 6_657 2_565 ?
Ba1 Ba1 Ba2 55.247(4) 6_557 2_565 ?
Ba2 Ba1 Ba2 90.159(7) 2 2_565 ?
Si1 Ba1 Ba2 104.04(2) 6_557 1_456 ?
Si2 Ba1 Ba2 146.26(2) 6_556 1_456 ?
Si3 Ba1 Ba2 46.080(17) 5_556 1_456 ?
Si3 Ba1 Ba2 46.080(17) 4_556 1_456 ?
Si3 Ba1 Ba2 113.353(17) 7_666 1_456 ?
Si3 Ba1 Ba2 113.353(17) 2 1_456 ?
Si1 Ba1 Ba2 46.11(2) . 1_456 ?
Si2 Ba1 Ba2 111.41(2) 2 1_456 ?
Si2 Ba1 Ba2 111.41(2) 2_565 1_456 ?
Ba2 Ba1 Ba2 64.199(6) 5_666 1_456 ?
Ba2 Ba1 Ba2 64.199(6) 5_656 1_456 ?
Ba2 Ba1 Ba2 157.629(9) 6_556 1_456 ?
Ba1 Ba1 Ba2 92.332(9) 6_657 1_456 ?
Ba1 Ba1 Ba2 54.860(7) 6_557 1_456 ?
Ba2 Ba1 Ba2 90.727(5) 2 1_456 ?
Ba2 Ba1 Ba2 90.727(5) 2_565 1_456 ?
Si1 Ba1 Si1 98.62(2) 6_557 2_564 ?
Si2 Ba1 Si1 68.00(2) 6_556 2_564 ?
Si3 Ba1 Si1 176.94(2) 5_556 2_564 ?
Si3 Ba1 Si1 98.17(2) 4_556 2_564 ?
Si3 Ba1 Si1 25.43(2) 7_666 2_564 ?
Si3 Ba1 Si1 87.04(2) 2 2_564 ?
Si1 Ba1 Si1 103.281(9) . 2_564 ?
Si2 Ba1 Si1 111.51(2) 2 2_564 ?
Si2 Ba1 Si1 27.44(2) 2_565 2_564 ?
Ba2 Ba1 Si1 67.665(13) 5_666 2_564 ?
Ba2 Ba1 Si1 131.338(16) 5_656 2_564 ?
Ba2 Ba1 Si1 42.544(11) 6_556 2_564 ?
Ba1 Ba1 Si1 69.664(16) 6_657 2_564 ?
Ba1 Ba1 Si1 130.156(14) 6_557 2_564 ?
Ba2 Ba1 Si1 134.090(16) 2 2_564 ?
Ba2 Ba1 Si1 74.944(14) 2_565 2_564 ?
Ba2 Ba1 Si1 131.661(13) 1_456 2_564 ?
Si1 Ba1 Si1 98.62(2) 6_557 2_554 ?
Si2 Ba1 Si1 68.00(2) 6_556 2_554 ?
Si3 Ba1 Si1 98.17(2) 5_556 2_554 ?
Si3 Ba1 Si1 176.94(2) 4_556 2_554 ?
Si3 Ba1 Si1 87.04(2) 7_666 2_554 ?
Si3 Ba1 Si1 25.43(2) 2 2_554 ?
Si1 Ba1 Si1 103.281(9) . 2_554 ?
Si2 Ba1 Si1 27.44(2) 2 2_554 ?
Si2 Ba1 Si1 111.51(2) 2_565 2_554 ?
Ba2 Ba1 Si1 131.338(16) 5_666 2_554 ?
Ba2 Ba1 Si1 67.665(13) 5_656 2_554 ?
Ba2 Ba1 Si1 42.544(11) 6_556 2_554 ?
Ba1 Ba1 Si1 69.665(16) 6_657 2_554 ?
Ba1 Ba1 Si1 130.156(14) 6_557 2_554 ?
Ba2 Ba1 Si1 74.944(14) 2 2_554 ?
Ba2 Ba1 Si1 134.090(16) 2_565 2_554 ?
Ba2 Ba1 Si1 131.661(13) 1_456 2_554 ?
Si1 Ba1 Si1 84.87(2) 2_564 2_554 ?
Si1 Ba1 Si3 24.93(2) 6_557 6_556 ?
Si2 Ba1 Si3 25.27(2) 6_556 6_556 ?
Si3 Ba1 Si3 87.824(10) 5_556 6_556 ?
Si3 Ba1 Si3 105.485(12) 4_556 6_556 ?
Si3 Ba1 Si3 117.512(17) 7_666 6_556 ?
Si3 Ba1 Si3 99.136(19) 2 6_556 ?
Si1 Ba1 Si3 163.514(17) . 6_556 ?
Si2 Ba1 Si3 67.53(2) 2 6_556 ?
Si2 Ba1 Si3 93.69(2) 2_565 6_556 ?
Ba2 Ba1 Si3 142.853(13) 5_666 6_556 ?
Ba2 Ba1 Si3 115.251(12) 5_656 6_556 ?
Ba2 Ba1 Si3 77.803(13) 6_556 6_556 ?
Ba1 Ba1 Si3 140.573(14) 6_657 6_556 ?
Ba1 Ba1 Si3 70.690(13) 6_557 6_556 ?
Ba2 Ba1 Si3 42.356(12) 2 6_556 ?
Ba2 Ba1 Si3 66.502(12) 2_565 6_556 ?
Ba2 Ba1 Si3 123.778(13) 1_456 6_556 ?
Si1 Ba1 Si3 92.74(2) 2_564 6_556 ?
Si1 Ba1 Si3 73.95(2) 2_554 6_556 ?
Si1 Ba1 Si3 24.93(2) 6_557 3_455 ?
Si2 Ba1 Si3 25.27(2) 6_556 3_455 ?
Si3 Ba1 Si3 105.485(12) 5_556 3_455 ?
Si3 Ba1 Si3 87.824(10) 4_556 3_455 ?
Si3 Ba1 Si3 99.136(19) 7_666 3_455 ?
Si3 Ba1 Si3 117.512(17) 2 3_455 ?
Si1 Ba1 Si3 163.513(17) . 3_455 ?
Si2 Ba1 Si3 93.69(2) 2 3_455 ?
Si2 Ba1 Si3 67.53(2) 2_565 3_455 ?
Ba2 Ba1 Si3 115.251(12) 5_666 3_455 ?
Ba2 Ba1 Si3 142.853(13) 5_656 3_455 ?
Ba2 Ba1 Si3 77.803(13) 6_556 3_455 ?
Ba1 Ba1 Si3 140.573(14) 6_657 3_455 ?
Ba1 Ba1 Si3 70.690(12) 6_557 3_455 ?
Ba2 Ba1 Si3 66.502(12) 2 3_455 ?
Ba2 Ba1 Si3 42.356(12) 2_565 3_455 ?
Ba2 Ba1 Si3 123.778(13) 1_456 3_455 ?
Si1 Ba1 Si3 73.95(2) 2_564 3_455 ?
Si1 Ba1 Si3 92.74(2) 2_554 3_455 ?
Si3 Ba1 Si3 27.80(2) 6_556 3_455 ?
Si1 Ba1 Si3 83.964(16) 6_557 4_546 ?
Si2 Ba1 Si3 104.535(15) 6_556 4_546 ?
Si3 Ba1 Si3 20.573(19) 5_556 4_546 ?
Si3 Ba1 Si3 99.36(2) 4_556 4_546 ?
Si3 Ba1 Si3 150.63(2) 7_666 4_546 ?
Si3 Ba1 Si3 77.239(12) 2 4_546 ?
Si1 Ba1 Si3 81.232(16) . 4_546 ?
Si2 Ba1 Si3 51.07(2) 2 4_546 ?
Si2 Ba1 Si3 168.75(2) 2_565 4_546 ?
Ba2 Ba1 Si3 125.068(13) 5_666 4_546 ?
Ba2 Ba1 Si3 40.494(11) 5_656 4_546 ?
Ba2 Ba1 Si3 119.963(11) 6_556 4_546 ?
Ba1 Ba1 Si3 103.815(12) 6_657 4_546 ?
Ba1 Ba1 Si3 63.957(11) 6_557 4_546 ?
Ba2 Ba1 Si3 40.261(11) 2 4_546 ?
Ba2 Ba1 Si3 117.574(12) 2_565 4_546 ?
Ba2 Ba1 Si3 63.304(11) 1_456 4_546 ?
Si1 Ba1 Si3 162.468(15) 2_564 4_546 ?
Si1 Ba1 Si3 77.600(15) 2_554 4_546 ?
Si3 Ba1 Si3 82.309(12) 6_556 4_546 ?
Si3 Ba1 Si3 106.390(12) 3_455 4_546 ?
Si1 Ba1 Si3 83.964(16) 6_557 5_566 ?
Si2 Ba1 Si3 104.535(15) 6_556 5_566 ?
Si3 Ba1 Si3 99.36(2) 5_556 5_566 ?
Si3 Ba1 Si3 20.573(19) 4_556 5_566 ?
Si3 Ba1 Si3 77.239(12) 7_666 5_566 ?
Si3 Ba1 Si3 150.63(2) 2 5_566 ?
Si1 Ba1 Si3 81.232(16) . 5_566 ?
Si2 Ba1 Si3 168.75(2) 2 5_566 ?
Si2 Ba1 Si3 51.07(2) 2_565 5_566 ?
Ba2 Ba1 Si3 40.494(11) 5_666 5_566 ?
Ba2 Ba1 Si3 125.068(13) 5_656 5_566 ?
Ba2 Ba1 Si3 119.963(11) 6_556 5_566 ?
Ba1 Ba1 Si3 103.815(12) 6_657 5_566 ?
Ba1 Ba1 Si3 63.957(11) 6_557 5_566 ?
Ba2 Ba1 Si3 117.574(12) 2 5_566 ?
Ba2 Ba1 Si3 40.261(11) 2_565 5_566 ?
Ba2 Ba1 Si3 63.304(11) 1_456 5_566 ?
Si1 Ba1 Si3 77.600(15) 2_564 5_566 ?
Si1 Ba1 Si3 162.468(15) 2_554 5_566 ?
Si3 Ba1 Si3 106.390(12) 6_556 5_566 ?
Si3 Ba1 Si3 82.309(12) 3_455 5_566 ?
Si3 Ba1 Si3 119.93(2) 4_546 5_566 ?
Si1 Ba1 Si3 110.980(14) 6_557 2_565 ?
Si2 Ba1 Si3 91.523(16) 6_556 2_565 ?
Si3 Ba1 Si3 150.977(15) 5_556 2_565 ?
Si3 Ba1 Si3 77.194(13) 4_556 2_565 ?
Si3 Ba1 Si3 20.604(18) 7_666 2_565 ?
Si3 Ba1 Si3 98.83(2) 2 2_565 ?
Si1 Ba1 Si3 82.313(16) . 2_565 ?
Si2 Ba1 Si3 133.20(2) 2 2_565 ?
Si2 Ba1 Si3 22.99(2) 2_565 2_565 ?
Ba2 Ba1 Si3 40.957(11) 5_666 2_565 ?
Ba2 Ba1 Si3 125.205(13) 5_656 2_565 ?
Ba2 Ba1 Si3 66.222(11) 6_556 2_565 ?
Ba1 Ba1 Si3 63.667(11) 6_657 2_565 ?
Ba1 Ba1 Si3 120.181(11) 6_557 2_565 ?
Ba2 Ba1 Si3 156.098(12) 2 2_565 ?
Ba2 Ba1 Si3 72.018(11) 2_565 2_565 ?
Ba2 Ba1 Si3 104.928(11) 1_456 2_565 ?
Si1 Ba1 Si3 26.754(16) 2_564 2_565 ?
Si1 Ba1 Si3 105.809(16) 2_554 2_565 ?
Si3 Ba1 Si3 114.153(13) 6_556 2_565 ?
Si3 Ba1 Si3 89.668(19) 3_455 2_565 ?
Si3 Ba1 Si3 163.536(12) 4_546 2_565 ?
Si3 Ba1 Si3 57.574(14) 5_566 2_565 ?
Si1 Ba1 Si3 110.980(14) 6_557 7_656 ?
Si2 Ba1 Si3 91.523(16) 6_556 7_656 ?
Si3 Ba1 Si3 77.194(13) 5_556 7_656 ?
Si3 Ba1 Si3 150.977(15) 4_556 7_656 ?
Si3 Ba1 Si3 98.83(2) 7_666 7_656 ?
Si3 Ba1 Si3 20.604(19) 2 7_656 ?
Si1 Ba1 Si3 82.313(15) . 7_656 ?
Si2 Ba1 Si3 22.99(2) 2 7_656 ?
Si2 Ba1 Si3 133.20(2) 2_565 7_656 ?
Ba2 Ba1 Si3 125.205(13) 5_666 7_656 ?
Ba2 Ba1 Si3 40.957(11) 5_656 7_656 ?
Ba2 Ba1 Si3 66.222(11) 6_556 7_656 ?
Ba1 Ba1 Si3 63.667(11) 6_657 7_656 ?
Ba1 Ba1 Si3 120.181(11) 6_557 7_656 ?
Ba2 Ba1 Si3 72.018(11) 2 7_656 ?
Ba2 Ba1 Si3 156.098(12) 2_565 7_656 ?
Ba2 Ba1 Si3 104.928(11) 1_456 7_656 ?
Si1 Ba1 Si3 105.809(16) 2_564 7_656 ?
Si1 Ba1 Si3 26.754(16) 2_554 7_656 ?
Si3 Ba1 Si3 89.668(19) 6_556 7_656 ?
Si3 Ba1 Si3 114.153(12) 3_455 7_656 ?
Si3 Ba1 Si3 57.574(13) 4_546 7_656 ?
Si3 Ba1 Si3 163.536(12) 5_566 7_656 ?
Si3 Ba1 Si3 119.44(2) 2_565 7_656 ?
Si3 Ba2 Si3 40.76(3) 8_665 1_655 ?
Si3 Ba2 Si1 117.28(3) 8_665 5_656 ?
Si3 Ba2 Si1 77.24(3) 1_655 5_656 ?
Si3 Ba2 Si1 77.24(3) 8_665 5_666 ?
Si3 Ba2 Si1 117.28(3) 1_655 5_666 ?
Si1 Ba2 Si1 154.45(4) 5_656 5_666 ?
Si3 Ba2 Si3 94.44(2) 8_665 3 ?
Si3 Ba2 Si3 108.483(19) 1_655 3 ?
Si1 Ba2 Si3 118.34(3) 5_656 3 ?
Si1 Ba2 Si3 78.68(3) 5_666 3 ?
Si3 Ba2 Si3 108.483(19) 8_665 6_656 ?
Si3 Ba2 Si3 94.44(2) 1_655 6_656 ?
Si1 Ba2 Si3 78.68(3) 5_656 6_656 ?
Si1 Ba2 Si3 118.34(3) 5_666 6_656 ?
Si3 Ba2 Si3 40.24(3) 3 6_656 ?
Si3 Ba2 Si3 114.988(17) 8_665 5_655 ?
Si3 Ba2 Si3 89.68(2) 1_655 5_655 ?
Si1 Ba2 Si3 40.12(3) 5_656 5_655 ?
Si1 Ba2 Si3 115.72(3) 5_666 5_655 ?
Si3 Ba2 Si3 149.009(18) 3 5_655 ?
Si3 Ba2 Si3 115.752(6) 6_656 5_655 ?
Si3 Ba2 Si3 89.68(2) 8_665 4_655 ?
Si3 Ba2 Si3 114.988(17) 1_655 4_655 ?
Si1 Ba2 Si3 115.72(3) 5_656 4_655 ?
Si1 Ba2 Si3 40.12(3) 5_666 4_655 ?
Si3 Ba2 Si3 115.752(6) 3 4_655 ?
Si3 Ba2 Si3 149.009(18) 6_656 4_655 ?
Si3 Ba2 Si3 75.83(3) 5_655 4_655 ?
Si3 Ba2 Si1 40.14(2) 8_665 1_654 ?
Si3 Ba2 Si1 40.14(2) 1_655 1_654 ?
Si1 Ba2 Si1 89.91(2) 5_656 1_654 ?
Si1 Ba2 Si1 89.91(2) 5_666 1_654 ?
Si3 Ba2 Si1 134.52(3) 3 1_654 ?
Si3 Ba2 Si1 134.52(3) 6_656 1_654 ?
Si3 Ba2 Si1 75.13(2) 5_655 1_654 ?
Si3 Ba2 Si1 75.13(2) 4_655 1_654 ?
Si3 Ba2 Si2 70.17(3) 8_665 6_656 ?
Si3 Ba2 Si2 70.17(3) 1_655 6_656 ?
Si1 Ba2 Si2 102.41(2) 5_656 6_656 ?
Si1 Ba2 Si2 102.41(2) 5_666 6_656 ?
Si3 Ba2 Si2 39.02(2) 3 6_656 ?
Si3 Ba2 Si2 39.02(2) 6_656 6_656 ?
Si3 Ba2 Si2 141.820(16) 5_655 6_656 ?
Si3 Ba2 Si2 141.820(16) 4_655 6_656 ?
Si1 Ba2 Si2 104.14(3) 1_654 6_656 ?
Si3 Ba2 Si2 157.566(19) 8_665 . ?
Si3 Ba2 Si2 157.566(19) 1_655 . ?
Si1 Ba2 Si2 84.57(2) 5_656 . ?
Si1 Ba2 Si2 84.57(2) 5_666 . ?
Si3 Ba2 Si2 68.91(3) 3 . ?
Si3 Ba2 Si2 68.91(3) 6_656 . ?
Si3 Ba2 Si2 84.65(2) 5_655 . ?
Si3 Ba2 Si2 84.65(2) 4_655 . ?
Si1 Ba2 Si2 154.22(3) 1_654 . ?
Si2 Ba2 Si2 101.63(3) 6_656 . ?
Si3 Ba2 Ba1 50.184(16) 8_665 5_666 ?
Si3 Ba2 Ba1 84.070(18) 1_655 5_666 ?
Si1 Ba2 Ba1 153.19(2) 5_656 5_666 ?
Si1 Ba2 Ba1 52.31(2) 5_666 5_666 ?
Si3 Ba2 Ba1 50.385(17) 3 5_666 ?
Si3 Ba2 Ba1 83.848(17) 6_656 5_666 ?
Si3 Ba2 Ba1 159.898(17) 5_655 5_666 ?
Si3 Ba2 Ba1 89.509(16) 4_655 5_666 ?
Si1 Ba2 Ba1 87.984(15) 1_654 5_666 ?
Si2 Ba2 Ba1 52.559(7) 6_656 5_666 ?
Si2 Ba2 Ba1 107.948(14) . 5_666 ?
Si3 Ba2 Ba1 84.070(18) 8_665 5_656 ?
Si3 Ba2 Ba1 50.184(16) 1_655 5_656 ?
Si1 Ba2 Ba1 52.31(2) 5_656 5_656 ?
Si1 Ba2 Ba1 153.19(2) 5_666 5_656 ?
Si3 Ba2 Ba1 83.848(17) 3 5_656 ?
Si3 Ba2 Ba1 50.385(17) 6_656 5_656 ?
Si3 Ba2 Ba1 89.509(16) 5_655 5_656 ?
Si3 Ba2 Ba1 159.898(17) 4_655 5_656 ?
Si1 Ba2 Ba1 87.984(15) 1_654 5_656 ?
Si2 Ba2 Ba1 52.560(7) 6_656 5_656 ?
Si2 Ba2 Ba1 107.948(14) . 5_656 ?
Ba1 Ba2 Ba1 100.897(8) 5_666 5_656 ?
Si3 Ba2 Ba1 137.183(18) 8_665 6_656 ?
Si3 Ba2 Ba1 137.183(18) 1_655 6_656 ?
Si1 Ba2 Ba1 77.76(2) 5_656 6_656 ?
Si1 Ba2 Ba1 77.76(2) 5_666 6_656 ?
Si3 Ba2 Ba1 113.900(18) 3 6_656 ?
Si3 Ba2 Ba1 113.900(18) 6_656 6_656 ?
Si3 Ba2 Ba1 49.813(17) 5_655 6_656 ?
Si3 Ba2 Ba1 49.813(17) 4_655 6_656 ?
Si1 Ba2 Ba1 106.13(2) 1_654 6_656 ?
Si2 Ba2 Ba1 149.73(2) 6_656 6_656 ?
Si2 Ba2 Ba1 48.09(2) . 6_656 ?
Ba1 Ba2 Ba1 128.356(4) 5_666 6_656 ?
Ba1 Ba2 Ba1 128.356(4) 5_656 6_656 ?
Si3 Ba2 Si2 142.38(2) 8_665 5_655 ?
Si3 Ba2 Si2 106.35(2) 1_655 5_655 ?
Si1 Ba2 Si2 31.36(3) 5_656 5_655 ?
Si1 Ba2 Si2 125.15(3) 5_666 5_655 ?
Si3 Ba2 Si2 117.89(2) 3 5_655 ?
Si3 Ba2 Si2 87.91(2) 6_656 5_655 ?
Si3 Ba2 Si2 31.16(2) 5_655 5_655 ?
Si3 Ba2 Si2 92.59(2) 4_655 5_655 ?
Si1 Ba2 Si2 104.74(2) 1_654 5_655 ?
Si2 Ba2 Si2 123.34(2) 6_656 5_655 ?
Si2 Ba2 Si2 59.77(2) . 5_655 ?
Ba1 Ba2 Si2 167.218(18) 5_666 5_655 ?
Ba1 Ba2 Si2 81.079(14) 5_656 5_655 ?
Ba1 Ba2 Si2 47.410(13) 6_656 5_655 ?
Si3 Ba2 Si2 106.35(2) 8_665 5_665 ?
Si3 Ba2 Si2 142.38(2) 1_655 5_665 ?
Si1 Ba2 Si2 125.15(3) 5_656 5_665 ?
Si1 Ba2 Si2 31.36(3) 5_666 5_665 ?
Si3 Ba2 Si2 87.91(2) 3 5_665 ?
Si3 Ba2 Si2 117.89(2) 6_656 5_665 ?
Si3 Ba2 Si2 92.59(2) 5_655 5_665 ?
Si3 Ba2 Si2 31.16(2) 4_655 5_665 ?
Si1 Ba2 Si2 104.74(2) 1_654 5_665 ?
Si2 Ba2 Si2 123.34(2) 6_656 5_665 ?
Si2 Ba2 Si2 59.77(2) . 5_665 ?
Ba1 Ba2 Si2 81.079(14) 5_666 5_665 ?
Ba1 Ba2 Si2 167.218(18) 5_656 5_665 ?
Ba1 Ba2 Si2 47.410(13) 6_656 5_665 ?
Si2 Ba2 Si2 94.27(3) 5_655 5_665 ?
Si3 Ba2 Ba1 144.981(18) 8_665 2_554 ?
Si3 Ba2 Ba1 109.015(17) 1_655 2_554 ?
Si1 Ba2 Ba1 45.29(2) 5_656 2_554 ?
Si1 Ba2 Ba1 132.65(2) 5_666 2_554 ?
Si3 Ba2 Ba1 77.910(17) 3 2_554 ?
Si3 Ba2 Ba1 45.846(16) 6_656 2_554 ?
Si3 Ba2 Ba1 72.394(16) 5_655 2_554 ?
Si3 Ba2 Ba1 124.597(18) 4_655 2_554 ?
Si1 Ba2 Ba1 134.685(4) 1_654 2_554 ?
Si2 Ba2 Ba1 83.707(16) 6_656 2_554 ?
Si2 Ba2 Ba1 48.614(8) . 2_554 ?
Ba1 Ba2 Ba1 127.697(7) 5_666 2_554 ?
Ba1 Ba2 Ba1 61.285(4) 5_656 2_554 ?
Ba1 Ba2 Ba1 75.109(6) 6_656 2_554 ?
Si2 Ba2 Ba1 42.405(17) 5_655 2_554 ?
Si2 Ba2 Ba1 107.433(16) 5_665 2_554 ?
Si3 Ba2 Ba1 109.015(17) 8_665 2_564 ?
Si3 Ba2 Ba1 144.981(18) 1_655 2_564 ?
Si1 Ba2 Ba1 132.65(2) 5_656 2_564 ?
Si1 Ba2 Ba1 45.29(2) 5_666 2_564 ?
Si3 Ba2 Ba1 45.846(16) 3 2_564 ?
Si3 Ba2 Ba1 77.910(17) 6_656 2_564 ?
Si3 Ba2 Ba1 124.597(18) 5_655 2_564 ?
Si3 Ba2 Ba1 72.394(16) 4_655 2_564 ?
Si1 Ba2 Ba1 134.685(4) 1_654 2_564 ?
Si2 Ba2 Ba1 83.707(16) 6_656 2_564 ?
Si2 Ba2 Ba1 48.614(8) . 2_564 ?
Ba1 Ba2 Ba1 61.285(4) 5_666 2_564 ?
Ba1 Ba2 Ba1 127.697(7) 5_656 2_564 ?
Ba1 Ba2 Ba1 75.109(6) 6_656 2_564 ?
Si2 Ba2 Ba1 107.433(16) 5_655 2_564 ?
Si2 Ba2 Ba1 42.405(17) 5_665 2_564 ?
Ba1 Ba2 Ba1 90.159(7) 2_554 2_564 ?
Si3 Ba2 Ba1 82.173(17) 8_665 1_654 ?
Si3 Ba2 Ba1 82.173(17) 1_655 1_654 ?
Si1 Ba2 Ba1 80.74(2) 5_656 1_654 ?
Si1 Ba2 Ba1 80.74(2) 5_666 1_654 ?
Si3 Ba2 Ba1 159.383(16) 3 1_654 ?
Si3 Ba2 Ba1 159.383(16) 6_656 1_654 ?
Si3 Ba2 Ba1 44.227(16) 5_655 1_654 ?
Si3 Ba2 Ba1 44.227(16) 4_655 1_654 ?
Si1 Ba2 Ba1 46.29(2) 1_654 1_654 ?
Si2 Ba2 Ba1 150.43(2) 6_656 1_654 ?
Si2 Ba2 Ba1 107.94(2) . 1_654 ?
Ba1 Ba2 Ba1 115.801(6) 5_666 1_654 ?
Ba1 Ba2 Ba1 115.801(6) 5_656 1_654 ?
Ba1 Ba2 Ba1 59.844(5) 6_656 1_654 ?
Si2 Ba2 Ba1 73.730(17) 5_655 1_654 ?
Si2 Ba2 Ba1 73.730(17) 5_665 1_654 ?
Ba1 Ba2 Ba1 116.078(6) 2_554 1_654 ?
Ba1 Ba2 Ba1 116.078(6) 2_564 1_654 ?
Si3 Ba2 Ba2 45.530(17) 8_665 5_765 ?
Si3 Ba2 Ba2 76.928(18) 1_655 5_765 ?
Si1 Ba2 Ba2 128.97(2) 5_656 5_765 ?
Si1 Ba2 Ba2 45.61(2) 5_666 5_765 ?
Si3 Ba2 Ba2 111.347(17) 3 5_765 ?
Si3 Ba2 Ba2 146.365(18) 6_656 5_765 ?
Si3 Ba2 Ba2 96.870(18) 5_655 5_765 ?
Si3 Ba2 Ba2 44.152(16) 4_655 5_765 ?
Si1 Ba2 Ba2 44.299(7) 1_654 5_765 ?
Si2 Ba2 Ba2 108.943(17) 6_656 5_765 ?
Si2 Ba2 Ba2 125.264(14) . 5_765 ?
Ba1 Ba2 Ba2 63.118(5) 5_666 5_765 ?
Ba1 Ba2 Ba2 126.740(10) 5_656 5_765 ?
Ba1 Ba2 Ba2 92.893(8) 6_656 5_765 ?
Si2 Ba2 Ba2 125.726(19) 5_655 5_765 ?
Si2 Ba2 Ba2 65.510(16) 5_665 5_765 ?
Ba1 Ba2 Ba2 167.335(11) 2_554 5_765 ?
Ba1 Ba2 Ba2 90.636(4) 2_564 5_765 ?
Ba1 Ba2 Ba2 52.683(6) 1_654 5_765 ?
Si3 Ba2 Ba2 76.928(18) 8_665 5_755 ?
Si3 Ba2 Ba2 45.530(17) 1_655 5_755 ?
Si1 Ba2 Ba2 45.61(2) 5_656 5_755 ?
Si1 Ba2 Ba2 128.97(2) 5_666 5_755 ?
Si3 Ba2 Ba2 146.365(18) 3 5_755 ?
Si3 Ba2 Ba2 111.347(17) 6_656 5_755 ?
Si3 Ba2 Ba2 44.152(16) 5_655 5_755 ?
Si3 Ba2 Ba2 96.870(18) 4_655 5_755 ?
Si1 Ba2 Ba2 44.299(7) 1_654 5_755 ?
Si2 Ba2 Ba2 108.943(17) 6_656 5_755 ?
Si2 Ba2 Ba2 125.264(14) . 5_755 ?
Ba1 Ba2 Ba2 126.740(10) 5_666 5_755 ?
Ba1 Ba2 Ba2 63.118(5) 5_656 5_755 ?
Ba1 Ba2 Ba2 92.893(8) 6_656 5_755 ?
Si2 Ba2 Ba2 65.510(16) 5_655 5_755 ?
Si2 Ba2 Ba2 125.725(19) 5_665 5_755 ?
Ba1 Ba2 Ba2 90.636(4) 2_554 5_755 ?
Ba1 Ba2 Ba2 167.335(11) 2_564 5_755 ?
Ba1 Ba2 Ba2 52.683(6) 1_654 5_755 ?
Ba2 Ba2 Ba2 85.860(9) 5_765 5_755 ?
Si3 Ba2 Si2 23.031(18) 8_665 1_655 ?
Si3 Ba2 Si2 23.031(18) 1_655 1_655 ?
Si1 Ba2 Si2 95.15(2) 5_656 1_655 ?
Si1 Ba2 Si2 95.15(2) 5_666 1_655 ?
Si3 Ba2 Si2 112.37(2) 3 1_655 ?
Si3 Ba2 Si2 112.37(2) 6_656 1_655 ?
Si3 Ba2 Si2 94.26(2) 5_655 1_655 ?
Si3 Ba2 Si2 94.26(2) 4_655 1_655 ?
Si1 Ba2 Si2 24.39(3) 1_654 1_655 ?
Si2 Ba2 Si2 79.75(3) 6_656 1_655 ?
Si2 Ba2 Si2 178.62(4) . 1_655 ?
Ba1 Ba2 Si2 72.864(11) 5_666 1_655 ?
Ba1 Ba2 Si2 72.864(11) 5_656 1_655 ?
Ba1 Ba2 Si2 130.525(18) 6_656 1_655 ?
Si2 Ba2 Si2 119.493(16) 5_655 1_655 ?
Si2 Ba2 Si2 119.493(16) 5_665 1_655 ?
Ba1 Ba2 Si2 131.830(7) 2_554 1_655 ?
Ba1 Ba2 Si2 131.830(7) 2_564 1_655 ?
Ba1 Ba2 Si2 70.681(17) 1_654 1_655 ?
Ba2 Ba2 Si2 53.983(10) 5_765 1_655 ?
Ba2 Ba2 Si2 53.983(10) 5_755 1_655 ?
Si3 Ba2 Si1 93.42(2) 8_665 6_657 ?
Si3 Ba2 Si1 93.42(2) 1_655 6_657 ?
Si1 Ba2 Si1 99.95(2) 5_656 6_657 ?
Si1 Ba2 Si1 99.95(2) 5_666 6_657 ?
Si3 Ba2 Si1 22.083(17) 3 6_657 ?
Si3 Ba2 Si1 22.083(17) 6_656 6_657 ?
Si3 Ba2 Si1 137.836(17) 5_655 6_657 ?
Si3 Ba2 Si1 137.836(17) 4_655 6_657 ?
Si1 Ba2 Si1 129.01(3) 1_654 6_657 ?
Si2 Ba2 Si1 24.87(3) 6_656 6_657 ?
Si2 Ba2 Si1 76.76(3) . 6_657 ?
Ba1 Ba2 Si1 61.843(9) 5_666 6_657 ?
Ba1 Ba2 Si1 61.843(9) 5_656 6_657 ?
Ba1 Ba2 Si1 124.859(17) 6_656 6_657 ?
Si2 Ba2 Si1 109.27(2) 5_655 6_657 ?
Si2 Ba2 Si1 109.27(2) 5_665 6_657 ?
Ba1 Ba2 Si1 66.871(11) 2_554 6_657 ?
Ba1 Ba2 Si1 66.871(11) 2_564 6_657 ?
Ba1 Ba2 Si1 175.297(17) 1_654 6_657 ?
Ba2 Ba2 Si1 124.787(11) 5_765 6_657 ?
Ba2 Ba2 Si1 124.787(11) 5_755 6_657 ?
Si2 Ba2 Si1 104.62(2) 1_655 6_657 ?
Si3 Ba2 Si3 115.776(16) 8_665 4_645 ?
Si3 Ba2 Si3 80.80(2) 1_655 4_645 ?
Si1 Ba2 Si3 19.63(2) 5_656 4_645 ?
Si1 Ba2 Si3 136.36(3) 5_666 4_645 ?
Si3 Ba2 Si3 136.039(15) 3 4_645 ?
Si3 Ba2 Si3 97.61(2) 6_656 4_645 ?
Si3 Ba2 Si3 20.720(18) 5_655 4_645 ?
Si3 Ba2 Si3 96.55(2) 4_655 4_645 ?
Si1 Ba2 Si3 80.250(16) 1_654 4_645 ?
Si2 Ba2 Si3 121.237(11) 6_656 4_645 ?
Si2 Ba2 Si3 86.475(16) . 4_645 ?
Ba1 Ba2 Si3 164.869(13) 5_666 4_645 ?
Ba1 Ba2 Si3 69.423(11) 5_656 4_645 ?
Ba1 Ba2 Si3 64.805(11) 6_656 4_645 ?
Si2 Ba2 Si3 26.716(18) 5_655 4_645 ?
Si2 Ba2 Si3 111.007(18) 5_665 4_645 ?
Ba1 Ba2 Si3 58.862(11) 2_554 4_645 ?
Ba1 Ba2 Si3 133.801(12) 2_564 4_645 ?
Ba1 Ba2 Si3 61.788(11) 1_654 4_645 ?
Ba2 Ba2 Si3 112.605(13) 5_765 4_645 ?
Ba2 Ba2 Si3 38.848(11) 5_755 4_645 ?
Si2 Ba2 Si3 92.810(14) 1_655 4_645 ?
Si1 Ba2 Si3 119.275(11) 6_657 4_645 ?
Si3 Ba2 Si3 80.80(2) 8_665 5_665 ?
Si3 Ba2 Si3 115.776(16) 1_655 5_665 ?
Si1 Ba2 Si3 136.36(3) 5_656 5_665 ?
Si1 Ba2 Si3 19.63(2) 5_666 5_665 ?
Si3 Ba2 Si3 97.61(2) 3 5_665 ?
Si3 Ba2 Si3 136.039(15) 6_656 5_665 ?
Si3 Ba2 Si3 96.56(2) 5_655 5_665 ?
Si3 Ba2 Si3 20.720(18) 4_655 5_665 ?
Si1 Ba2 Si3 80.250(16) 1_654 5_665 ?
Si2 Ba2 Si3 121.237(11) 6_656 5_665 ?
Si2 Ba2 Si3 86.475(16) . 5_665 ?
Ba1 Ba2 Si3 69.423(11) 5_666 5_665 ?
Ba1 Ba2 Si3 164.869(13) 5_656 5_665 ?
Ba1 Ba2 Si3 64.805(11) 6_656 5_665 ?
Si2 Ba2 Si3 111.007(18) 5_655 5_665 ?
Si2 Ba2 Si3 26.716(18) 5_665 5_665 ?
Ba1 Ba2 Si3 133.801(12) 2_554 5_665 ?
Ba1 Ba2 Si3 58.862(11) 2_564 5_665 ?
Ba1 Ba2 Si3 61.788(11) 1_654 5_665 ?
Ba2 Ba2 Si3 38.848(11) 5_765 5_665 ?
Ba2 Ba2 Si3 112.605(13) 5_755 5_665 ?
Si2 Ba2 Si3 92.810(14) 1_655 5_665 ?
Si1 Ba2 Si3 119.275(11) 6_657 5_665 ?
Si3 Ba2 Si3 117.28(2) 4_645 5_665 ?
Si3 Si1 Si3 60.08(6) 8_566 1_556 ?
Si3 Si1 Si2 59.86(5) 8_566 1_556 ?
Si3 Si1 Si2 59.86(5) 1_556 1_556 ?
Si3 Si1 Ba1 118.55(5) 8_566 6_657 ?
Si3 Si1 Ba1 118.55(5) 1_556 6_657 ?
Si2 Si1 Ba1 68.97(5) 1_556 6_657 ?
Si3 Si1 Ba2 131.40(4) 8_566 5_656 ?
Si3 Si1 Ba2 71.63(3) 1_556 5_656 ?
Si2 Si1 Ba2 101.13(2) 1_556 5_656 ?
Ba1 Si1 Ba2 88.19(2) 6_657 5_656 ?
Si3 Si1 Ba2 71.63(3) 8_566 5_666 ?
Si3 Si1 Ba2 131.40(4) 1_556 5_666 ?
Si2 Si1 Ba2 101.13(2) 1_556 5_666 ?
Ba1 Si1 Ba2 88.19(2) 6_657 5_666 ?
Ba2 Si1 Ba2 154.45(4) 5_656 5_666 ?
Si3 Si1 Ba2 67.93(4) 8_566 1_456 ?
Si3 Si1 Ba2 67.93(4) 1_556 1_456 ?
Si2 Si1 Ba2 118.82(6) 1_556 1_456 ?
Ba1 Si1 Ba2 172.21(4) 6_657 1_456 ?
Ba2 Si1 Ba2 90.09(2) 5_656 1_456 ?
Ba2 Si1 Ba2 90.09(2) 5_666 1_456 ?
Si3 Si1 Ba1 139.78(4) 8_566 . ?
Si3 Si1 Ba1 139.78(4) 1_556 . ?
Si2 Si1 Ba1 153.57(6) 1_556 . ?
Ba1 Si1 Ba1 84.60(3) 6_657 . ?
Ba2 Si1 Ba1 77.24(2) 5_656 . ?
Ba2 Si1 Ba1 77.24(2) 5_666 . ?
Ba2 Si1 Ba1 87.61(3) 1_456 . ?
Si3 Si1 Si3 119.98(5) 8_566 5_556 ?
Si3 Si1 Si3 89.74(4) 1_556 5_556 ?
Si2 Si1 Si3 146.09(3) 1_556 5_556 ?
Ba1 Si1 Si3 121.45(3) 6_657 5_556 ?
Ba2 Si1 Si3 51.29(2) 5_656 5_556 ?
Ba2 Si1 Si3 110.92(3) 5_666 5_556 ?
Ba2 Si1 Si3 52.39(2) 1_456 5_556 ?
Ba1 Si1 Si3 50.48(2) . 5_556 ?
Si3 Si1 Si3 89.74(4) 8_566 4_556 ?
Si3 Si1 Si3 119.98(5) 1_556 4_556 ?
Si2 Si1 Si3 146.09(3) 1_556 4_556 ?
Ba1 Si1 Si3 121.45(3) 6_657 4_556 ?
Ba2 Si1 Si3 110.92(3) 5_656 4_556 ?
Ba2 Si1 Si3 51.287(19) 5_666 4_556 ?
Ba2 Si1 Si3 52.39(2) 1_456 4_556 ?
Ba1 Si1 Si3 50.48(2) . 4_556 ?
Si3 Si1 Si3 60.49(3) 5_556 4_556 ?
Si3 Si1 Si3 167.78(5) 8_566 2 ?
Si3 Si1 Si3 118.940(17) 1_556 2 ?
Si2 Si1 Si3 108.49(5) 1_556 2 ?
Ba1 Si1 Si3 50.02(2) 6_657 2 ?
Ba2 Si1 Si3 50.995(19) 5_656 2 ?
Ba2 Si1 Si3 109.38(3) 5_666 2 ?
Ba2 Si1 Si3 123.85(3) 1_456 2 ?
Ba1 Si1 Si3 49.86(2) . 2 ?
Si3 Si1 Si3 71.52(2) 5_556 2 ?
Si3 Si1 Si3 100.34(3) 4_556 2 ?
Si3 Si1 Si3 118.940(17) 8_566 7_666 ?
Si3 Si1 Si3 167.78(5) 1_556 7_666 ?
Si2 Si1 Si3 108.49(5) 1_556 7_666 ?
Ba1 Si1 Si3 50.02(2) 6_657 7_666 ?
Ba2 Si1 Si3 109.38(3) 5_656 7_666 ?
Ba2 Si1 Si3 50.995(19) 5_666 7_666 ?
Ba2 Si1 Si3 123.85(3) 1_456 7_666 ?
Ba1 Si1 Si3 49.86(2) . 7_666 ?
Si3 Si1 Si3 100.34(3) 5_556 7_666 ?
Si3 Si1 Si3 71.52(2) 4_556 7_666 ?
Si3 Si1 Si3 59.06(3) 2 7_666 ?
Si3 Si1 Si2 77.05(4) 8_566 5_666 ?
Si3 Si1 Si2 117.93(5) 1_556 5_666 ?
Si2 Si1 Si2 60.32(4) 1_556 5_666 ?
Ba1 Si1 Si2 48.048(18) 6_657 5_666 ?
Ba2 Si1 Si2 135.49(4) 5_656 5_666 ?
Ba2 Si1 Si2 50.527(17) 5_666 5_666 ?
Ba2 Si1 Si2 134.381(18) 1_456 5_666 ?
Ba1 Si1 Si2 102.09(3) . 5_666 ?
Si3 Si1 Si2 152.31(4) 5_556 5_666 ?
Si3 Si1 Si2 100.88(2) 4_556 5_666 ?
Si3 Si1 Si2 94.12(3) 2 5_666 ?
Si3 Si1 Si2 52.42(2) 7_666 5_666 ?
Si3 Si1 Si2 117.93(5) 8_566 5_656 ?
Si3 Si1 Si2 77.05(4) 1_556 5_656 ?
Si2 Si1 Si2 60.32(4) 1_556 5_656 ?
Ba1 Si1 Si2 48.048(18) 6_657 5_656 ?
Ba2 Si1 Si2 50.527(17) 5_656 5_656 ?
Ba2 Si1 Si2 135.49(4) 5_666 5_656 ?
Ba2 Si1 Si2 134.381(19) 1_456 5_656 ?
Ba1 Si1 Si2 102.09(3) . 5_656 ?
Si3 Si1 Si2 100.88(2) 5_556 5_656 ?
Si3 Si1 Si2 152.31(4) 4_556 5_656 ?
Si3 Si1 Si2 52.42(2) 2 5_656 ?
Si3 Si1 Si2 94.12(3) 7_666 5_656 ?
Si2 Si1 Si2 87.51(3) 5_666 5_656 ?
Si3 Si1 Si1 101.17(5) 8_566 5_557 ?
Si3 Si1 Si1 60.70(3) 1_556 5_557 ?
Si2 Si1 Si1 118.69(4) 1_556 5_557 ?
Ba1 Si1 Si1 133.39(3) 6_657 5_557 ?
Ba2 Si1 Si1 45.704(7) 5_656 5_557 ?
Ba2 Si1 Si1 129.22(5) 5_666 5_557 ?
Ba2 Si1 Si1 44.39(2) 1_456 5_557 ?
Ba1 Si1 Si1 79.37(3) . 5_557 ?
Si3 Si1 Si1 29.03(2) 5_556 5_557 ?
Si3 Si1 Si1 79.22(4) 4_556 5_557 ?
Si3 Si1 Si1 87.61(3) 2 5_557 ?
Si3 Si1 Si1 129.11(5) 7_666 5_557 ?
Si2 Si1 Si1 178.21(5) 5_666 5_557 ?
Si2 Si1 Si1 93.204(16) 5_656 5_557 ?
Si3 Si1 Si1 60.70(3) 8_566 5_567 ?
Si3 Si1 Si1 101.17(5) 1_556 5_567 ?
Si2 Si1 Si1 118.69(4) 1_556 5_567 ?
Ba1 Si1 Si1 133.39(3) 6_657 5_567 ?
Ba2 Si1 Si1 129.22(5) 5_656 5_567 ?
Ba2 Si1 Si1 45.704(7) 5_666 5_567 ?
Ba2 Si1 Si1 44.39(2) 1_456 5_567 ?
Ba1 Si1 Si1 79.37(3) . 5_567 ?
Si3 Si1 Si1 79.22(4) 5_556 5_567 ?
Si3 Si1 Si1 29.03(2) 4_556 5_567 ?
Si3 Si1 Si1 129.11(5) 2 5_567 ?
Si3 Si1 Si1 87.61(3) 7_666 5_567 ?
Si2 Si1 Si1 93.204(16) 5_666 5_567 ?
Si2 Si1 Si1 178.21(5) 5_656 5_567 ?
Si1 Si1 Si1 86.04(4) 5_557 5_567 ?
Si3 Si1 Ba1 38.03(3) 8_566 2_565 ?
Si3 Si1 Ba1 83.56(4) 1_556 2_565 ?
Si2 Si1 Ba1 43.253(13) 1_556 2_565 ?
Ba1 Si1 Ba1 81.38(2) 6_657 2_565 ?
Ba2 Si1 Ba1 144.24(3) 5_656 2_565 ?
Ba2 Si1 Ba1 59.695(13) 5_666 2_565 ?
Ba2 Si1 Ba1 104.27(2) 1_456 2_565 ?
Ba1 Si1 Ba1 134.857(15) . 2_565 ?
Si3 Si1 Ba1 156.30(3) 5_556 2_565 ?
Si3 Si1 Ba1 103.648(15) 4_556 2_565 ?
Si3 Si1 Ba1 131.32(3) 2 2_565 ?
Si3 Si1 Ba1 89.723(19) 7_666 2_565 ?
Si2 Si1 Ba1 40.132(18) 5_666 2_565 ?
Si2 Si1 Ba1 99.71(3) 5_656 2_565 ?
Si1 Si1 Ba1 138.09(4) 5_557 2_565 ?
Si1 Si1 Ba1 79.833(19) 5_567 2_565 ?
Si3 Si1 Ba1 83.56(4) 8_566 2 ?
Si3 Si1 Ba1 38.03(3) 1_556 2 ?
Si2 Si1 Ba1 43.253(13) 1_556 2 ?
Ba1 Si1 Ba1 81.38(2) 6_657 2 ?
Ba2 Si1 Ba1 59.695(13) 5_656 2 ?
Ba2 Si1 Ba1 144.24(3) 5_666 2 ?
Ba2 Si1 Ba1 104.27(2) 1_456 2 ?
Ba1 Si1 Ba1 134.857(15) . 2 ?
Si3 Si1 Ba1 103.648(15) 5_556 2 ?
Si3 Si1 Ba1 156.30(3) 4_556 2 ?
Si3 Si1 Ba1 89.723(19) 2 2 ?
Si3 Si1 Ba1 131.32(3) 7_666 2 ?
Si2 Si1 Ba1 99.71(3) 5_666 2 ?
Si2 Si1 Ba1 40.132(18) 5_656 2 ?
Si1 Si1 Ba1 79.833(19) 5_557 2 ?
Si1 Si1 Ba1 138.09(4) 5_567 2 ?
Ba1 Si1 Ba1 84.87(2) 2_565 2 ?
Si3 Si1 Ba2 33.17(3) 8_566 6_557 ?
Si3 Si1 Ba2 33.17(3) 1_556 6_557 ?
Si2 Si1 Ba2 39.77(4) 1_556 6_557 ?
Ba1 Si1 Ba2 108.74(3) 6_657 6_557 ?
Ba2 Si1 Ba2 102.56(2) 5_656 6_557 ?
Ba2 Si1 Ba2 102.56(2) 5_666 6_557 ?
Ba2 Si1 Ba2 79.06(2) 1_456 6_557 ?
Ba1 Si1 Ba2 166.66(4) . 6_557 ?
Si3 Si1 Ba2 118.98(3) 5_556 6_557 ?
Si3 Si1 Ba2 118.98(3) 4_556 6_557 ?
Si3 Si1 Ba2 139.65(3) 2 6_557 ?
Si3 Si1 Ba2 139.65(3) 7_666 6_557 ?
Si2 Si1 Ba2 87.46(3) 5_666 6_557 ?
Si2 Si1 Ba2 87.46(3) 5_656 6_557 ?
Si1 Si1 Ba2 90.93(3) 5_557 6_557 ?
Si1 Si1 Ba2 90.93(3) 5_567 6_557 ?
Ba1 Si1 Ba2 50.492(12) 2_565 6_557 ?
Ba1 Si1 Ba2 50.492(12) 2 6_557 ?
Si3 Si1 Ba1 21.92(3) 8_566 5_567 ?
Si3 Si1 Ba1 71.52(4) 1_556 5_567 ?
Si2 Si1 Ba1 81.63(4) 1_556 5_567 ?
Ba1 Si1 Ba1 132.44(2) 6_657 5_567 ?
Ba2 Si1 Ba1 135.01(3) 5_656 5_567 ?
Ba2 Si1 Ba1 61.138(14) 5_666 5_567 ?
Ba2 Si1 Ba1 52.252(14) 1_456 5_567 ?
Ba1 Si1 Ba1 118.49(3) . 5_567 ?
Si3 Si1 Ba1 103.96(3) 5_556 5_567 ?
Si3 Si1 Ba1 68.079(19) 4_556 5_567 ?
Si3 Si1 Ba1 167.94(3) 2 5_567 ?
Si3 Si1 Ba1 112.123(14) 7_666 5_567 ?
Si2 Si1 Ba1 85.156(17) 5_666 5_567 ?
Si2 Si1 Ba1 139.41(3) 5_656 5_567 ?
Si1 Si1 Ba1 93.24(3) 5_557 5_567 ?
Si1 Si1 Ba1 39.12(2) 5_567 5_567 ?
Ba1 Si1 Ba1 52.365(9) 2_565 5_567 ?
Ba1 Si1 Ba1 102.28(2) 2 5_567 ?
Ba2 Si1 Ba1 52.402(12) 6_557 5_567 ?
Si3 Si1 Ba1 71.52(4) 8_566 5_557 ?
Si3 Si1 Ba1 21.92(3) 1_556 5_557 ?
Si2 Si1 Ba1 81.63(4) 1_556 5_557 ?
Ba1 Si1 Ba1 132.44(2) 6_657 5_557 ?
Ba2 Si1 Ba1 61.138(14) 5_656 5_557 ?
Ba2 Si1 Ba1 135.01(3) 5_666 5_557 ?
Ba2 Si1 Ba1 52.252(14) 1_456 5_557 ?
Ba1 Si1 Ba1 118.49(3) . 5_557 ?
Si3 Si1 Ba1 68.079(19) 5_556 5_557 ?
Si3 Si1 Ba1 103.96(3) 4_556 5_557 ?
Si3 Si1 Ba1 112.123(14) 2 5_557 ?
Si3 Si1 Ba1 167.94(3) 7_666 5_557 ?
Si2 Si1 Ba1 139.41(3) 5_666 5_557 ?
Si2 Si1 Ba1 85.156(17) 5_656 5_557 ?
Si1 Si1 Ba1 39.12(2) 5_557 5_557 ?
Si1 Si1 Ba1 93.24(3) 5_567 5_557 ?
Ba1 Si1 Ba1 102.28(2) 2_565 5_557 ?
Ba1 Si1 Ba1 52.365(9) 2 5_557 ?
Ba2 Si1 Ba1 52.402(12) 6_557 5_557 ?
Ba1 Si1 Ba1 75.187(17) 5_567 5_557 ?
Si3 Si1 Si2 166.45(5) 8_566 2 ?
Si3 Si1 Si2 111.60(3) 1_556 2 ?
Si2 Si1 Si2 127.25(3) 1_556 2 ?
Ba1 Si1 Si2 74.48(2) 6_657 2 ?
Ba2 Si1 Si2 40.428(16) 5_656 2 ?
Ba2 Si1 Si2 114.55(3) 5_666 2 ?
Ba2 Si1 Si2 99.40(3) 1_456 2 ?
Ba1 Si1 Si2 39.361(13) . 2 ?
Si3 Si1 Si2 47.04(2) 5_556 2 ?
Si3 Si1 Si2 85.77(3) 4_556 2 ?
Si3 Si1 Si2 24.48(2) 2 2 ?
Si3 Si1 Si2 71.61(2) 7_666 2 ?
Si2 Si1 Si2 116.35(3) 5_666 2 ?
Si2 Si1 Si2 67.01(2) 5_656 2 ?
Si1 Si1 Si2 65.44(3) 5_557 2 ?
Si1 Si1 Si2 114.04(4) 5_567 2 ?
Ba1 Si1 Si2 155.49(3) 2_565 2 ?
Ba1 Si1 Si2 95.496(12) 2 2 ?
Ba2 Si1 Si2 142.888(12) 6_557 2 ?
Ba1 Si1 Si2 149.39(3) 5_567 2 ?
Ba1 Si1 Si2 97.159(14) 5_557 2 ?
Si3 Si1 Si2 111.60(3) 8_566 2_565 ?
Si3 Si1 Si2 166.45(5) 1_556 2_565 ?
Si2 Si1 Si2 127.25(3) 1_556 2_565 ?
Ba1 Si1 Si2 74.48(2) 6_657 2_565 ?
Ba2 Si1 Si2 114.55(3) 5_656 2_565 ?
Ba2 Si1 Si2 40.428(16) 5_666 2_565 ?
Ba2 Si1 Si2 99.40(3) 1_456 2_565 ?
Ba1 Si1 Si2 39.361(13) . 2_565 ?
Si3 Si1 Si2 85.77(3) 5_556 2_565 ?
Si3 Si1 Si2 47.04(2) 4_556 2_565 ?
Si3 Si1 Si2 71.61(2) 2 2_565 ?
Si3 Si1 Si2 24.48(2) 7_666 2_565 ?
Si2 Si1 Si2 67.01(2) 5_666 2_565 ?
Si2 Si1 Si2 116.35(3) 5_656 2_565 ?
Si1 Si1 Si2 114.04(4) 5_557 2_565 ?
Si1 Si1 Si2 65.44(3) 5_567 2_565 ?
Ba1 Si1 Si2 95.496(12) 2_565 2_565 ?
Ba1 Si1 Si2 155.49(3) 2 2_565 ?
Ba2 Si1 Si2 142.888(12) 6_557 2_565 ?
Ba1 Si1 Si2 97.159(14) 5_567 2_565 ?
Ba1 Si1 Si2 149.39(3) 5_557 2_565 ?
Si2 Si1 Si2 74.21(2) 2 2_565 ?
Si3 Si1 Si2 38.48(3) 8_566 6_557 ?
Si3 Si1 Si2 38.48(3) 1_556 6_557 ?
Si2 Si1 Si2 79.82(4) 1_556 6_557 ?
Ba1 Si1 Si2 148.79(4) 6_657 6_557 ?
Ba2 Si1 Si2 98.07(2) 5_656 6_557 ?
Ba2 Si1 Si2 98.07(2) 5_666 6_557 ?
Ba2 Si1 Si2 39.00(2) 1_456 6_557 ?
Ba1 Si1 Si2 126.61(4) . 6_557 ?
Si3 Si1 Si2 84.86(3) 5_556 6_557 ?
Si3 Si1 Si2 84.86(3) 4_556 6_557 ?
Si3 Si1 Si2 148.600(19) 2 6_557 ?
Si3 Si1 Si2 148.600(19) 7_666 6_557 ?
Si2 Si1 Si2 115.47(3) 5_666 6_557 ?
Si2 Si1 Si2 115.47(3) 5_656 6_557 ?
Si1 Si1 Si2 62.74(3) 5_557 6_557 ?
Si1 Si1 Si2 62.74(3) 5_567 6_557 ?
Ba1 Si1 Si2 75.749(19) 2_565 6_557 ?
Ba1 Si1 Si2 75.749(19) 2 6_557 ?
Ba2 Si1 Si2 40.056(17) 6_557 6_557 ?
Ba1 Si1 Si2 37.596(9) 5_567 6_557 ?
Ba1 Si1 Si2 37.596(9) 5_557 6_557 ?
Si2 Si1 Si2 128.18(2) 2 6_557 ?
Si2 Si1 Si2 128.18(2) 2_565 6_557 ?
Si3 Si1 Si3 124.69(4) 8_566 4_546 ?
Si3 Si1 Si3 78.04(4) 1_556 4_546 ?
Si2 Si1 Si3 127.344(18) 1_556 4_546 ?
Ba1 Si1 Si3 112.42(2) 6_657 4_546 ?
Ba2 Si1 Si3 31.315(16) 5_656 4_546 ?
Ba2 Si1 Si3 131.16(3) 5_666 4_546 ?
Ba2 Si1 Si3 63.507(18) 1_456 4_546 ?
Ba1 Si1 Si3 62.281(17) . 4_546 ?
Si3 Si1 Si3 20.600(18) 5_556 4_546 ?
Si3 Si1 Si3 81.09(3) 4_556 4_546 ?
Si3 Si1 Si3 64.376(17) 2 4_546 ?
Si3 Si1 Si3 109.38(3) 7_666 4_546 ?
Si2 Si1 Si3 158.26(3) 5_666 4_546 ?
Si2 Si1 Si3 81.740(16) 5_656 4_546 ?
Si1 Si1 Si3 23.520(19) 5_557 4_546 ?
Si1 Si1 Si3 98.11(4) 5_567 4_546 ?
Ba1 Si1 Si3 160.75(3) 2_565 4_546 ?
Ba1 Si1 Si3 84.126(11) 2 4_546 ?
Ba2 Si1 Si3 110.737(19) 6_557 4_546 ?
Ba1 Si1 Si3 115.14(3) 5_567 4_546 ?
Ba1 Si1 Si3 58.578(13) 5_557 4_546 ?
Si2 Si1 Si3 41.941(17) 2 4_546 ?
Si2 Si1 Si3 101.05(3) 2_565 4_546 ?
Si2 Si1 Si3 86.25(2) 6_557 4_546 ?
Si3 Si2 Si3 59.65(6) . 8_565 ?
Si3 Si2 Si1 59.22(5) . 1_554 ?
Si3 Si2 Si1 59.22(5) 8_565 1_554 ?
Si3 Si2 Ba1 117.92(5) . 6_656 ?
Si3 Si2 Ba1 117.92(5) 8_565 6_656 ?
Si1 Si2 Ba1 68.81(5) 1_554 6_656 ?
Si3 Si2 Ba1 121.08(5) . 2_564 ?
Si3 Si2 Ba1 65.91(3) 8_565 2_564 ?
Si1 Si2 Ba1 109.31(2) 1_554 2_564 ?
Ba1 Si2 Ba1 105.83(2) 6_656 2_564 ?
Si3 Si2 Ba1 65.91(3) . 2_554 ?
Si3 Si2 Ba1 121.08(5) 8_565 2_554 ?
Si1 Si2 Ba1 109.31(2) 1_554 2_554 ?
Ba1 Si2 Ba1 105.83(2) 6_656 2_554 ?
Ba1 Si2 Ba1 136.66(4) 2_564 2_554 ?
Si3 Si2 Ba2 65.55(4) . 6_556 ?
Si3 Si2 Ba2 65.55(4) 8_565 6_556 ?
Si1 Si2 Ba2 115.36(6) 1_554 6_556 ?
Ba1 Si2 Ba2 175.83(4) 6_656 6_556 ?
Ba1 Si2 Ba2 73.13(2) 2_564 6_556 ?
Ba1 Si2 Ba2 73.13(2) 2_554 6_556 ?
Si3 Si2 Ba2 145.38(4) . . ?
Si3 Si2 Ba2 145.38(4) 8_565 . ?
Si1 Si2 Ba2 144.60(6) 1_554 . ?
Ba1 Si2 Ba2 75.79(3) 6_656 . ?
Ba1 Si2 Ba2 79.96(2) 2_564 . ?
Ba1 Si2 Ba2 79.96(2) 2_554 . ?
Ba2 Si2 Ba2 100.04(3) 6_556 . ?
Si3 Si2 Si3 116.57(5) . 3 ?
Si3 Si2 Si3 99.06(4) 8_565 3 ?
Si1 Si2 Si3 157.66(4) 1_554 3 ?
Ba1 Si2 Si3 124.18(4) 6_656 3 ?
Ba1 Si2 Si3 51.92(2) 2_564 3 ?
Ba1 Si2 Si3 85.69(3) 2_554 3 ?
Ba2 Si2 Si3 51.92(2) 6_556 3 ?
Ba2 Si2 Si3 52.22(2) . 3 ?
Si3 Si2 Si3 99.06(4) . 6_656 ?
Si3 Si2 Si3 116.57(5) 8_565 6_656 ?
Si1 Si2 Si3 157.66(4) 1_554 6_656 ?
Ba1 Si2 Si3 124.18(4) 6_656 6_656 ?
Ba1 Si2 Si3 85.69(3) 2_564 6_656 ?
Ba1 Si2 Si3 51.92(2) 2_554 6_656 ?
Ba2 Si2 Si3 51.92(2) 6_556 6_656 ?
Ba2 Si2 Si3 52.22(2) . 6_656 ?
Si3 Si2 Si3 33.88(3) 3 6_656 ?
Si3 Si2 Si2 91.43(3) . 5_655 ?
Si3 Si2 Si2 144.77(6) 8_565 5_655 ?
Si1 Si2 Si2 89.65(5) 1_554 5_655 ?
Ba1 Si2 Si2 55.49(3) 6_656 5_655 ?
Ba1 Si2 Si2 147.27(5) 2_564 5_655 ?
Ba1 Si2 Si2 50.336(13) 2_554 5_655 ?
Ba2 Si2 Si2 123.33(3) 6_556 5_655 ?
Ba2 Si2 Si2 69.78(3) . 5_655 ?
Si3 Si2 Si2 112.66(5) 3 5_655 ?
Si3 Si2 Si2 85.49(4) 6_656 5_655 ?
Si3 Si2 Si2 144.77(6) . 5_665 ?
Si3 Si2 Si2 91.43(3) 8_565 5_665 ?
Si1 Si2 Si2 89.65(5) 1_554 5_665 ?
Ba1 Si2 Si2 55.49(3) 6_656 5_665 ?
Ba1 Si2 Si2 50.336(13) 2_564 5_665 ?
Ba1 Si2 Si2 147.27(5) 2_554 5_665 ?
Ba2 Si2 Si2 123.33(3) 6_556 5_665 ?
Ba2 Si2 Si2 69.78(3) . 5_665 ?
Si3 Si2 Si2 85.49(4) 3 5_665 ?
Si3 Si2 Si2 112.66(5) 6_656 5_665 ?
Si2 Si2 Si2 105.50(6) 5_655 5_665 ?
Si3 Si2 Ba2 49.21(3) . 5_655 ?
Si3 Si2 Ba2 94.35(4) 8_565 5_655 ?
Si1 Si2 Ba2 47.514(14) 1_554 5_655 ?
Ba1 Si2 Ba2 71.34(2) 6_656 5_655 ?
Ba1 Si2 Ba2 156.61(3) 2_564 5_655 ?
Ba1 Si2 Ba2 63.609(10) 2_554 5_655 ?
Ba2 Si2 Ba2 111.27(2) 6_556 5_655 ?
Ba2 Si2 Ba2 120.23(2) . 5_655 ?
Si3 Si2 Ba2 149.11(2) 3 5_655 ?
Si3 Si2 Ba2 115.528(16) 6_656 5_655 ?
Si2 Si2 Ba2 50.46(2) 5_655 5_655 ?
Si2 Si2 Ba2 122.02(5) 5_665 5_655 ?
Si3 Si2 Ba2 94.35(4) . 5_665 ?
Si3 Si2 Ba2 49.21(3) 8_565 5_665 ?
Si1 Si2 Ba2 47.514(14) 1_554 5_665 ?
Ba1 Si2 Ba2 71.34(2) 6_656 5_665 ?
Ba1 Si2 Ba2 63.609(10) 2_564 5_665 ?
Ba1 Si2 Ba2 156.61(3) 2_554 5_665 ?
Ba2 Si2 Ba2 111.27(2) 6_556 5_665 ?
Ba2 Si2 Ba2 120.23(2) . 5_665 ?
Si3 Si2 Ba2 115.528(16) 3 5_665 ?
Si3 Si2 Ba2 149.11(2) 6_656 5_665 ?
Si2 Si2 Ba2 122.02(5) 5_655 5_665 ?
Si2 Si2 Ba2 50.46(2) 5_665 5_665 ?
Ba2 Si2 Ba2 94.27(3) 5_655 5_665 ?
Si3 Si2 Si1 164.96(4) . 5_666 ?
Si3 Si2 Si1 106.13(3) 8_565 5_666 ?
Si1 Si2 Si1 119.68(4) 1_554 5_666 ?
Ba1 Si2 Si1 71.86(2) 6_656 5_666 ?
Ba1 Si2 Si1 43.945(17) 2_564 5_666 ?
Ba1 Si2 Si1 124.43(3) 2_554 5_666 ?
Ba2 Si2 Si1 105.25(3) 6_556 5_666 ?
Ba2 Si2 Si1 44.906(16) . 5_666 ?
Si3 Si2 Si1 57.91(2) 3 5_666 ?
Si3 Si2 Si1 82.63(3) 6_656 5_666 ?
Si2 Si2 Si1 103.61(4) 5_655 5_666 ?
Si2 Si2 Si1 30.03(3) 5_665 5_666 ?
Ba2 Si2 Si1 143.00(4) 5_655 5_666 ?
Ba2 Si2 Si1 77.577(16) 5_665 5_666 ?
Si3 Si2 Si1 106.13(3) . 5_656 ?
Si3 Si2 Si1 164.96(4) 8_565 5_656 ?
Si1 Si2 Si1 119.68(4) 1_554 5_656 ?
Ba1 Si2 Si1 71.86(2) 6_656 5_656 ?
Ba1 Si2 Si1 124.43(3) 2_564 5_656 ?
Ba1 Si2 Si1 43.945(17) 2_554 5_656 ?
Ba2 Si2 Si1 105.25(3) 6_556 5_656 ?
Ba2 Si2 Si1 44.906(16) . 5_656 ?
Si3 Si2 Si1 82.63(3) 3 5_656 ?
Si3 Si2 Si1 57.91(2) 6_656 5_656 ?
Si2 Si2 Si1 30.03(3) 5_655 5_656 ?
Si2 Si2 Si1 103.61(4) 5_665 5_656 ?
Ba2 Si2 Si1 77.577(16) 5_655 5_656 ?
Ba2 Si2 Si1 143.00(4) 5_665 5_656 ?
Si1 Si2 Si1 87.51(3) 5_666 5_656 ?
Si3 Si2 Si3 120.76(3) . 5_655 ?
Si3 Si2 Si3 161.75(5) 8_565 5_655 ?
Si1 Si2 Si3 104.21(5) 1_554 5_655 ?
Ba1 Si2 Si3 44.246(19) 6_656 5_655 ?
Ba1 Si2 Si3 118.05(3) 2_564 5_655 ?
Ba1 Si2 Si3 69.594(19) 2_554 5_655 ?
Ba2 Si2 Si3 132.46(3) 6_556 5_655 ?
Ba2 Si2 Si3 45.544(18) . 5_655 ?
Si3 Si2 Si3 96.43(3) 3 5_655 ?
Si3 Si2 Si3 81.68(2) 6_656 5_655 ?
Si2 Si2 Si3 29.33(3) 5_655 5_655 ?
Si2 Si2 Si3 80.19(4) 5_665 5_655 ?
Ba2 Si2 Si3 76.868(19) 5_655 5_655 ?
Ba2 Si2 Si3 114.75(3) 5_665 5_655 ?
Si1 Si2 Si3 74.28(3) 5_666 5_655 ?
Si1 Si2 Si3 28.320(19) 5_656 5_655 ?
Si3 Si2 Si3 161.75(5) . 4_655 ?
Si3 Si2 Si3 120.76(3) 8_565 4_655 ?
Si1 Si2 Si3 104.21(5) 1_554 4_655 ?
Ba1 Si2 Si3 44.246(19) 6_656 4_655 ?
Ba1 Si2 Si3 69.594(19) 2_564 4_655 ?
Ba1 Si2 Si3 118.05(3) 2_554 4_655 ?
Ba2 Si2 Si3 132.46(3) 6_556 4_655 ?
Ba2 Si2 Si3 45.544(18) . 4_655 ?
Si3 Si2 Si3 81.68(2) 3 4_655 ?
Si3 Si2 Si3 96.43(3) 6_656 4_655 ?
Si2 Si2 Si3 80.19(4) 5_655 4_655 ?
Si2 Si2 Si3 29.33(3) 5_665 4_655 ?
Ba2 Si2 Si3 114.75(3) 5_655 4_655 ?
Ba2 Si2 Si3 76.868(19) 5_665 4_655 ?
Si1 Si2 Si3 28.320(19) 5_666 4_655 ?
Si1 Si2 Si3 74.28(3) 5_656 4_655 ?
Si3 Si2 Si3 52.28(3) 5_655 4_655 ?
Si3 Si2 Ba2 33.97(3) . 1_455 ?
Si3 Si2 Ba2 33.97(3) 8_565 1_455 ?
Si1 Si2 Ba2 36.78(4) 1_554 1_455 ?
Ba1 Si2 Ba2 105.59(3) 6_656 1_455 ?
Ba1 Si2 Ba2 99.58(2) 2_564 1_455 ?
Ba1 Si2 Ba2 99.58(2) 2_554 1_455 ?
Ba2 Si2 Ba2 78.58(2) 6_556 1_455 ?
Ba2 Si2 Ba2 178.62(4) . 1_455 ?
Si3 Si2 Ba2 126.49(3) 3 1_455 ?
Si3 Si2 Ba2 126.49(3) 6_656 1_455 ?
Si2 Si2 Ba2 110.95(4) 5_655 1_455 ?
Si2 Si2 Ba2 110.95(4) 5_665 1_455 ?
Ba2 Si2 Ba2 60.507(16) 5_655 1_455 ?
Ba2 Si2 Ba2 60.507(16) 5_665 1_455 ?
Si1 Si2 Ba2 135.355(17) 5_666 1_455 ?
Si1 Si2 Ba2 135.355(17) 5_656 1_455 ?
Si3 Si2 Ba2 135.54(3) 5_655 1_455 ?
Si3 Si2 Ba2 135.54(3) 4_655 1_455 ?
Si3 Si2 Si1 86.88(4) . 2_564 ?
Si3 Si2 Si1 49.12(4) 8_565 2_564 ?
Si1 Si2 Si1 108.18(3) 1_554 2_564 ?
Ba1 Si2 Si1 142.857(12) 6_656 2_564 ?
Ba1 Si2 Si1 38.330(16) 2_564 2_564 ?
Ba1 Si2 Si1 109.68(3) 2_554 2_564 ?
Ba2 Si2 Si1 37.166(12) 6_556 2_564 ?
Ba2 Si2 Si1 99.84(3) . 2_564 ?
Si3 Si2 Si1 49.94(2) 3 2_564 ?
Si3 Si2 Si1 73.03(3) 6_656 2_564 ?
Si2 Si2 Si1 157.87(5) 5_655 2_564 ?
Si2 Si2 Si1 88.05(2) 5_665 2_564 ?
Ba2 Si2 Si1 135.44(3) 5_655 2_564 ?
Ba2 Si2 Si1 80.109(15) 5_665 2_564 ?
Si1 Si2 Si1 79.29(2) 5_666 2_564 ?
Si1 Si2 Si1 130.44(3) 5_656 2_564 ?
Si3 Si2 Si1 145.38(3) 5_655 2_564 ?
Si3 Si2 Si1 106.941(19) 4_655 2_564 ?
Ba2 Si2 Si1 79.07(2) 1_455 2_564 ?
Si3 Si2 Si1 49.12(4) . 2_554 ?
Si3 Si2 Si1 86.88(4) 8_565 2_554 ?
Si1 Si2 Si1 108.18(3) 1_554 2_554 ?
Ba1 Si2 Si1 142.857(12) 6_656 2_554 ?
Ba1 Si2 Si1 109.68(3) 2_564 2_554 ?
Ba1 Si2 Si1 38.330(16) 2_554 2_554 ?
Ba2 Si2 Si1 37.166(12) 6_556 2_554 ?
Ba2 Si2 Si1 99.84(3) . 2_554 ?
Si3 Si2 Si1 73.03(3) 3 2_554 ?
Si3 Si2 Si1 49.94(2) 6_656 2_554 ?
Si2 Si2 Si1 88.05(2) 5_655 2_554 ?
Si2 Si2 Si1 157.87(5) 5_665 2_554 ?
Ba2 Si2 Si1 80.109(15) 5_655 2_554 ?
Ba2 Si2 Si1 135.44(3) 5_665 2_554 ?
Si1 Si2 Si1 130.44(3) 5_666 2_554 ?
Si1 Si2 Si1 79.29(2) 5_656 2_554 ?
Si3 Si2 Si1 106.941(19) 5_655 2_554 ?
Si3 Si2 Si1 145.38(3) 4_655 2_554 ?
Ba2 Si2 Si1 79.07(2) 1_455 2_554 ?
Si1 Si2 Si1 74.21(2) 2_564 2_554 ?
Si3 Si2 Si3 84.51(4) . 2_554 ?
Si3 Si2 Si3 106.56(4) 8_565 2_554 ?
Si1 Si2 Si3 47.43(4) 1_554 2_554 ?
Ba1 Si2 Si3 33.777(16) 6_656 2_554 ?
Ba1 Si2 Si3 133.06(3) 2_564 2_554 ?
Ba1 Si2 Si3 88.362(19) 2_554 2_554 ?
Ba2 Si2 Si3 149.13(2) 6_556 2_554 ?
Ba2 Si2 Si3 100.77(3) . 2_554 ?
Si3 Si2 Si3 152.97(3) 3 2_554 ?
Si3 Si2 Si3 131.890(19) 6_656 2_554 ?
Si2 Si2 Si3 46.40(3) 5_655 2_554 ?
Si2 Si2 Si3 85.40(4) 5_665 2_554 ?
Ba2 Si2 Si3 37.953(14) 5_655 2_554 ?
Ba2 Si2 Si3 76.85(2) 5_665 2_554 ?
Si1 Si2 Si3 105.59(3) 5_666 2_554 ?
Si1 Si2 Si3 74.90(2) 5_656 2_554 ?
Si3 Si2 Si3 56.916(16) 5_655 2_554 ?
Si3 Si2 Si3 77.96(2) 4_655 2_554 ?
Ba2 Si2 Si3 80.50(2) 1_455 2_554 ?
Si1 Si2 Si3 154.66(3) 2_564 2_554 ?
Si1 Si2 Si3 116.234(16) 2_554 2_554 ?
Si3 Si2 Si3 106.56(4) . 7_665 ?
Si3 Si2 Si3 84.51(4) 8_565 7_665 ?
Si1 Si2 Si3 47.43(4) 1_554 7_665 ?
Ba1 Si2 Si3 33.777(16) 6_656 7_665 ?
Ba1 Si2 Si3 88.362(19) 2_564 7_665 ?
Ba1 Si2 Si3 133.06(3) 2_554 7_665 ?
Ba2 Si2 Si3 149.13(2) 6_556 7_665 ?
Ba2 Si2 Si3 100.77(3) . 7_665 ?
Si3 Si2 Si3 131.890(19) 3 7_665 ?
Si3 Si2 Si3 152.97(3) 6_656 7_665 ?
Si2 Si2 Si3 85.40(4) 5_655 7_665 ?
Si2 Si2 Si3 46.40(3) 5_665 7_665 ?
Ba2 Si2 Si3 76.85(2) 5_655 7_665 ?
Ba2 Si2 Si3 37.953(14) 5_665 7_665 ?
Si1 Si2 Si3 74.90(2) 5_666 7_665 ?
Si1 Si2 Si3 105.59(3) 5_656 7_665 ?
Si3 Si2 Si3 77.96(2) 5_655 7_665 ?
Si3 Si2 Si3 56.916(16) 4_655 7_665 ?
Ba2 Si2 Si3 80.50(2) 1_455 7_665 ?
Si1 Si2 Si3 116.234(16) 2_564 7_665 ?
Si1 Si2 Si3 154.66(3) 2_554 7_665 ?
Si3 Si2 Si3 45.01(2) 2_554 7_665 ?
Si3 Si2 Ba1 14.34(3) . 5_556 ?
Si3 Si2 Ba1 67.59(3) 8_565 5_556 ?
Si1 Si2 Ba1 73.35(4) 1_554 5_556 ?
Ba1 Si2 Ba1 126.85(2) 6_656 5_556 ?
Ba1 Si2 Ba1 121.32(3) 2_564 5_556 ?
Ba1 Si2 Ba1 54.671(14) 2_554 5_556 ?
Ba2 Si2 Ba1 56.027(15) 6_556 5_556 ?
Ba2 Si2 Ba1 132.10(2) . 5_556 ?
Si3 Si2 Ba1 104.66(3) 3 5_556 ?
Si3 Si2 Ba1 84.77(2) 6_656 5_556 ?
Si2 Si2 Ba1 89.11(2) 5_655 5_556 ?
Si2 Si2 Ba1 157.67(4) 5_665 5_556 ?
Ba2 Si2 Ba1 55.579(11) 5_655 5_556 ?
Ba2 Si2 Ba1 107.50(2) 5_665 5_556 ?
Si1 Si2 Ba1 161.27(3) 5_666 5_556 ?
Si1 Si2 Ba1 97.465(14) 5_656 5_556 ?
Si3 Si2 Ba1 117.475(12) 5_655 5_556 ?
Si3 Si2 Ba1 169.08(2) 4_655 5_556 ?
Ba2 Si2 Ba1 47.070(11) 1_455 5_556 ?
Si1 Si2 Ba1 83.81(2) 2_564 5_556 ?
Si1 Si2 Ba1 34.858(16) 2_554 5_556 ?
Si3 Si2 Ba1 93.134(18) 2_554 5_556 ?
Si3 Si2 Ba1 120.46(3) 7_665 5_556 ?
Si3 Si2 Ba1 67.59(3) . 5_566 ?
Si3 Si2 Ba1 14.34(3) 8_565 5_566 ?
Si1 Si2 Ba1 73.35(4) 1_554 5_566 ?
Ba1 Si2 Ba1 126.85(2) 6_656 5_566 ?
Ba1 Si2 Ba1 54.671(14) 2_564 5_566 ?
Ba1 Si2 Ba1 121.32(3) 2_554 5_566 ?
Ba2 Si2 Ba1 56.027(15) 6_556 5_566 ?
Ba2 Si2 Ba1 132.10(2) . 5_566 ?
Si3 Si2 Ba1 84.77(2) 3 5_566 ?
Si3 Si2 Ba1 104.66(3) 6_656 5_566 ?
Si2 Si2 Ba1 157.67(4) 5_655 5_566 ?
Si2 Si2 Ba1 89.11(2) 5_665 5_566 ?
Ba2 Si2 Ba1 107.50(2) 5_655 5_566 ?
Ba2 Si2 Ba1 55.579(11) 5_665 5_566 ?
Si1 Si2 Ba1 97.465(14) 5_666 5_566 ?
Si1 Si2 Ba1 161.27(3) 5_656 5_566 ?
Si3 Si2 Ba1 169.08(2) 5_655 5_566 ?
Si3 Si2 Ba1 117.475(12) 4_655 5_566 ?
Ba2 Si2 Ba1 47.070(11) 1_455 5_566 ?
Si1 Si2 Ba1 34.858(16) 2_564 5_566 ?
Si1 Si2 Ba1 83.81(2) 2_554 5_566 ?
Si3 Si2 Ba1 120.46(3) 2_554 5_566 ?
Si3 Si2 Ba1 93.134(18) 7_665 5_566 ?
Ba1 Si2 Ba1 72.424(17) 5_556 5_566 ?
Si1 Si3 Si3 59.96(3) 1_554 8_565 ?
Si1 Si3 Si2 60.92(5) 1_554 . ?
Si3 Si3 Si2 60.17(3) 8_565 . ?
Si1 Si3 Ba1 142.91(5) 1_554 5_556 ?
Si3 Si3 Ba1 129.392(17) 8_565 5_556 ?
Si2 Si3 Ba1 155.59(5) . 5_556 ?
Si1 Si3 Ba1 116.54(4) 1_554 2_554 ?
Si3 Si3 Ba1 129.115(17) 8_565 2_554 ?
Si2 Si3 Ba1 74.26(3) . 2_554 ?
Ba1 Si3 Ba1 85.72(2) 5_556 2_554 ?
Si1 Si3 Ba2 71.93(4) 1_554 1_455 ?
Si3 Si3 Ba2 69.621(17) 8_565 1_455 ?
Si2 Si3 Ba2 123.00(4) . 1_455 ?
Ba1 Si3 Ba2 79.08(2) 5_556 1_455 ?
Ba1 Si3 Ba2 161.21(3) 2_554 1_455 ?
Si1 Si3 Ba2 124.75(4) 1_554 6_556 ?
Si3 Si3 Ba2 69.880(16) 8_565 6_556 ?
Si2 Si3 Ba2 75.42(4) . 6_556 ?
Ba1 Si3 Ba2 87.09(2) 5_556 6_556 ?
Ba1 Si3 Ba2 78.22(2) 2_554 6_556 ?
Ba2 Si3 Ba2 111.64(3) 1_455 6_556 ?
Si1 Si3 Ba2 68.25(3) 1_554 5_655 ?
Si3 Si3 Ba2 127.917(16) 8_565 5_655 ?
Si2 Si3 Ba2 99.63(4) . 5_655 ?
Ba1 Si3 Ba2 89.69(2) 5_556 5_655 ?
Ba1 Si3 Ba2 78.53(2) 2_554 5_655 ?
Ba2 Si3 Ba2 90.32(2) 1_455 5_655 ?
Ba2 Si3 Ba2 156.70(3) 6_556 5_655 ?
Si1 Si3 Si2 120.28(4) 1_554 6_556 ?
Si3 Si3 Si2 73.058(15) 8_565 6_556 ?
Si2 Si3 Si2 123.26(4) . 6_556 ?
Ba1 Si3 Si2 56.601(16) 5_556 6_556 ?
Ba1 Si3 Si2 121.41(3) 2_554 6_556 ?
Ba2 Si3 Si2 57.91(2) 1_455 6_556 ?
Ba2 Si3 Si2 58.87(2) 6_556 6_556 ?
Ba2 Si3 Si2 135.45(3) 5_655 6_556 ?
Si1 Si3 Si1 90.26(4) 1_554 5_556 ?
Si3 Si3 Si1 120.244(16) 8_565 5_556 ?
Si2 Si3 Si1 147.49(5) . 5_556 ?
Ba1 Si3 Si1 53.13(2) 5_556 5_556 ?
Ba1 Si3 Si1 110.23(3) 2_554 5_556 ?
Ba2 Si3 Si1 51.475(17) 1_455 5_556 ?
Ba2 Si3 Si1 136.94(3) 6_556 5_556 ?
Ba2 Si3 Si1 52.49(2) 5_655 5_556 ?
Si2 Si3 Si1 83.02(3) 6_556 5_556 ?
Si1 Si3 Si3 120.04(3) 1_554 8 ?
Si3 Si3 Si3 180.00(7) 8_565 8 ?
Si2 Si3 Si3 119.83(3) . 8 ?
Ba1 Si3 Si3 50.608(17) 5_556 8 ?
Ba1 Si3 Si3 50.885(17) 2_554 8 ?
Ba2 Si3 Si3 110.379(17) 1_455 8 ?
Ba2 Si3 Si3 110.120(16) 6_556 8 ?
Ba2 Si3 Si3 52.083(16) 5_655 8 ?
Si2 Si3 Si3 106.942(15) 6_556 8 ?
Si1 Si3 Si3 59.756(16) 5_556 8 ?
Si1 Si3 Si1 166.49(4) 1_554 2_554 ?
Si3 Si3 Si1 119.528(16) 8_565 2_554 ?
Si2 Si3 Si1 106.40(5) . 2_554 ?
Ba1 Si3 Si1 49.32(2) 5_556 2_554 ?
Ba1 Si3 Si1 52.02(2) 2_554 2_554 ?
Ba2 Si3 Si1 121.26(3) 1_455 2_554 ?
Ba2 Si3 Si1 50.320(16) 6_556 2_554 ?
Ba2 Si3 Si1 112.05(3) 5_655 2_554 ?
Si2 Si3 Si1 69.67(3) 6_556 2_554 ?
Si1 Si3 Si1 100.48(3) 5_556 2_554 ?
Si3 Si3 Si1 60.472(16) 8 2_554 ?
Si1 Si3 Si3 61.10(4) 1_554 5 ?
Si3 Si3 Si3 101.37(2) 8_565 5 ?
Si2 Si3 Si3 120.10(5) . 5 ?
Ba1 Si3 Si3 82.15(3) 5_556 5 ?
Ba1 Si3 Si3 121.36(4) 2_554 5 ?
Ba2 Si3 Si3 45.856(17) 1_455 5 ?
Ba2 Si3 Si3 156.55(4) 6_556 5 ?
Ba2 Si3 Si3 44.463(17) 5_655 5 ?
Si2 Si3 Si3 98.00(3) 6_556 5 ?
Si1 Si3 Si3 29.16(2) 5_556 5 ?
Si3 Si3 Si3 78.63(2) 8 5 ?
Si1 Si3 Si3 129.27(3) 2_554 5 ?
Si1 Si3 Si2 74.63(4) 1_554 5_655 ?
Si3 Si3 Si2 116.139(13) 8_565 5_655 ?
Si2 Si3 Si2 59.24(3) . 5_655 ?
Ba1 Si3 Si2 114.13(3) 5_556 5_655 ?
Ba1 Si3 Si2 43.410(19) 2_554 5_655 ?
Ba2 Si3 Si2 135.49(3) 1_455 5_655 ?
Ba2 Si3 Si2 111.34(3) 6_556 5_655 ?
Ba2 Si3 Si2 49.80(2) 5_655 5_655 ?
Si2 Si3 Si2 164.79(4) 6_556 5_655 ?
Si1 Si3 Si2 100.90(3) 5_556 5_655 ?
Si3 Si3 Si2 63.861(13) 8 5_655 ?
Si1 Si3 Si2 95.13(3) 2_554 5_655 ?
Si3 Si3 Si2 92.08(3) 5 5_655 ?
Si1 Si3 Ba1 36.51(4) 1_554 6_656 ?
Si3 Si3 Ba1 76.098(12) 8_565 6_656 ?
Si2 Si3 Ba1 36.81(4) . 6_656 ?
Ba1 Si3 Ba1 153.42(3) 5_556 6_656 ?
Ba1 Si3 Ba1 80.864(19) 2_554 6_656 ?
Ba2 Si3 Ba1 108.32(2) 1_455 6_656 ?
Ba2 Si3 Ba1 112.20(2) 6_556 6_656 ?
Ba2 Si3 Ba1 65.249(16) 5_655 6_656 ?
Si2 Si3 Ba1 149.04(3) 6_556 6_656 ?
Si1 Si3 Ba1 110.83(3) 5_556 6_656 ?
Si3 Si3 Ba1 103.902(12) 8 6_656 ?
Si1 Si3 Ba1 130.41(3) 2_554 6_656 ?
Si3 Si3 Ba1 85.40(2) 5 6_656 ?
Si2 Si3 Ba1 42.874(13) 5_655 6_656 ?
Si1 Si3 Si3 113.74(4) 1_554 6_656 ?
Si3 Si3 Si3 90.0 8_565 6_656 ?
Si2 Si3 Si3 53.03(3) . 6_656 ?
Ba1 Si3 Si3 102.63(3) 5_556 6_656 ?
Ba1 Si3 Si3 41.924(15) 2_554 6_656 ?
Ba2 Si3 Si3 153.02(3) 1_455 6_656 ?
Ba2 Si3 Si3 42.45(2) 6_556 6_656 ?
Ba2 Si3 Si3 116.50(2) 5_655 6_656 ?
Si2 Si3 Si3 100.10(3) 6_556 6_656 ?
Si1 Si3 Si3 148.721(18) 5_556 6_656 ?
Si3 Si3 Si3 90.0 8 6_656 ?
Si1 Si3 Si3 53.38(3) 2_554 6_656 ?
Si3 Si3 Si3 160.81(3) 5 6_656 ?
Si2 Si3 Si3 68.93(2) 5_655 6_656 ?
Ba1 Si3 Si3 82.370(16) 6_656 6_656 ?
Si1 Si3 Si3 114.99(4) 1_554 6_556 ?
Si3 Si3 Si3 90.0 8_565 6_556 ?
Si2 Si3 Si3 148.45(3) . 6_556 ?
Ba1 Si3 Si3 42.230(19) 5_556 6_556 ?
Ba1 Si3 Si3 126.19(3) 2_554 6_556 ?
Ba2 Si3 Si3 43.104(10) 1_455 6_556 ?
Ba2 Si3 Si3 85.19(3) 6_556 6_556 ?
Ba2 Si3 Si3 107.551(19) 5_655 6_556 ?
Si2 Si3 Si3 27.91(2) 6_556 6_556 ?
Si1 Si3 Si3 55.108(19) 5_556 6_556 ?
Si3 Si3 Si3 90.0 8 6_556 ?
Si1 Si3 Si3 78.16(3) 2_554 6_556 ?
Si3 Si3 Si3 72.841(16) 5 6_556 ?
Si2 Si3 Si3 152.313(16) 5_655 6_556 ?
Ba1 Si3 Si3 151.42(2) 6_656 6_556 ?
Si3 Si3 Si3 123.08(4) 6_656 6_556 ?
Si1 Si3 Ba1 82.96(3) 1_554 5_566 ?
Si3 Si3 Ba1 30.035(11) 8_565 5_566 ?
Si2 Si3 Ba1 87.41(3) . 5_566 ?
Ba1 Si3 Ba1 99.36(2) 5_556 5_566 ?
Ba1 Si3 Ba1 139.22(3) 2_554 5_566 ?
Ba2 Si3 Ba1 55.436(15) 1_455 5_566 ?
Ba2 Si3 Ba1 61.829(16) 6_556 5_566 ?
Ba2 Si3 Ba1 141.36(3) 5_655 5_566 ?
Si2 Si3 Ba1 43.233(12) 6_556 5_566 ?
Si1 Si3 Ba1 104.74(2) 5_556 5_566 ?
Si3 Si3 Ba1 149.965(11) 8 5_566 ?
Si1 Si3 Ba1 101.95(2) 2_554 5_566 ?
Si3 Si3 Ba1 99.39(3) 5 5_566 ?
Si2 Si3 Ba1 145.81(2) 5_655 5_566 ?
Ba1 Si3 Ba1 105.809(18) 6_656 5_566 ?
Si3 Si3 Ba1 98.143(18) 6_656 5_566 ?
Si3 Si3 Ba1 61.343(12) 6_556 5_566 ?
Si1 Si3 Ba1 69.68(3) 1_554 2_564 ?
Si3 Si3 Ba1 30.281(11) 8_565 2_564 ?
Si2 Si3 Ba1 35.93(3) . 2_564 ?
Ba1 Si3 Ba1 139.44(3) 5_556 2_564 ?
Ba1 Si3 Ba1 98.83(2) 2_554 2_564 ?
Ba2 Si3 Ba1 99.89(2) 1_455 2_564 ?
Ba2 Si3 Ba1 55.196(14) 6_556 2_564 ?
Ba2 Si3 Ba1 130.80(2) 5_655 2_564 ?
Si2 Si3 Ba1 88.14(2) 6_556 2_564 ?
Si1 Si3 Ba1 150.02(2) 5_556 2_564 ?
Si3 Si3 Ba1 149.719(11) 8 2_564 ?
Si1 Si3 Ba1 103.16(2) 2_554 2_564 ?
Si3 Si3 Ba1 126.10(3) 5 2_564 ?
Si2 Si3 Ba1 95.104(18) 5_655 2_564 ?
Ba1 Si3 Ba1 65.847(12) 6_656 2_564 ?
Si3 Si3 Ba1 61.083(10) 6_656 2_564 ?
Si3 Si3 Ba1 112.565(16) 6_556 2_564 ?
Ba1 Si3 Ba1 52.377(10) 5_566 2_564 ?
Si1 Si3 Ba2 28.97(2) 1_554 5_665 ?
Si3 Si3 Ba2 31.362(11) 8_565 5_665 ?
Si2 Si3 Ba2 58.94(3) . 5_665 ?
Ba1 Si3 Ba2 142.72(3) 5_556 5_665 ?
Ba1 Si3 Ba2 131.55(2) 2_554 5_665 ?
Ba2 Si3 Ba2 64.224(16) 1_455 5_665 ?
Ba2 Si3 Ba2 99.95(2) 6_556 5_665 ?
Ba2 Si3 Ba2 96.55(2) 5_655 5_665 ?
Si2 Si3 Ba2 95.92(2) 6_556 5_665 ?
Si1 Si3 Ba2 103.45(2) 5_556 5_665 ?
Si3 Si3 Ba2 148.638(11) 8 5_665 ?
Si1 Si3 Ba2 150.26(2) 2_554 5_665 ?
Si3 Si3 Ba2 77.13(2) 5 5_665 ?
Si2 Si3 Ba2 97.413(19) 5_655 5_665 ?
Ba1 Si3 Ba2 54.636(10) 6_656 5_665 ?
Si3 Si3 Ba2 107.121(11) 6_656 5_665 ?
Si3 Si3 Ba2 101.475(12) 6_556 5_665 ?
Ba1 Si3 Ba2 54.908(11) 5_566 5_665 ?
Ba1 Si3 Ba2 48.973(10) 2_564 5_665 ?
Si1 Si3 Ba1 24.16(3) 1_554 1_554 ?
Si3 Si3 Ba1 77.614(10) 8_565 1_554 ?
Si2 Si3 Ba1 83.37(4) . 1_554 ?
Ba1 Si3 Ba1 119.40(2) 5_556 1_554 ?
Ba1 Si3 Ba1 120.22(2) 2_554 1_554 ?
Ba2 Si3 Ba1 60.219(15) 1_455 1_554 ?
Ba2 Si3 Ba1 146.91(3) 6_556 1_554 ?
Ba2 Si3 Ba1 51.364(13) 5_655 1_554 ?
Si2 Si3 Ba1 117.31(3) 6_556 1_554 ?
Si1 Si3 Ba1 66.34(2) 5_556 1_554 ?
Si3 Si3 Ba1 102.387(10) 8 1_554 ?
Si1 Si3 Ba1 162.73(2) 2_554 1_554 ?
Si3 Si3 Ba1 37.255(16) 5 1_554 ?
Si2 Si3 Ba1 77.42(2) 5_655 1_554 ?
Ba1 Si3 Ba1 51.899(10) 6_656 1_554 ?
Si3 Si3 Ba1 134.18(2) 6_656 1_554 ?
Si3 Si3 Ba1 101.130(19) 6_556 1_554 ?
Ba1 Si3 Ba1 92.529(16) 5_566 1_554 ?
Ba1 Si3 Ba1 93.089(15) 2_564 1_554 ?
Ba2 Si3 Ba1 46.997(9) 5_665 1_554 ?
Si1 Si3 Si3 98.67(4) 1_554 3 ?
Si3 Si3 Si3 64.755(19) 8_565 3 ?
Si2 Si3 Si3 40.88(4) . 3 ?
Ba1 Si3 Si3 117.93(3) 5_556 3 ?
Ba1 Si3 Si3 66.177(13) 2_554 3 ?
Ba2 Si3 Si3 131.11(3) 1_455 3 ?
Ba2 Si3 Si3 35.505(18) 6_556 3 ?
Ba2 Si3 Si3 131.74(2) 5_655 3 ?
Si2 Si3 Si3 91.97(3) 6_556 3 ?
Si1 Si3 Si3 171.06(4) 5_556 3 ?
Si3 Si3 Si3 115.245(19) 8 3 ?
Si1 Si3 Si3 70.77(2) 2_554 3 ?
Si3 Si3 Si3 159.76(4) 5 3 ?
Si2 Si3 Si3 82.106(18) 5_655 3 ?
Ba1 Si3 Si3 77.141(15) 6_656 3 ?
Si3 Si3 Si3 25.245(19) 6_656 3 ?
Si3 Si3 Si3 119.58(3) 6_556 3 ?
Ba1 Si3 Si3 76.05(2) 5_566 3 ?
Ba1 Si3 Si3 36.326(15) 2_564 3 ?
Ba2 Si3 Si3 84.38(2) 5_665 3 ?
Ba1 Si3 Si3 122.61(2) 1_554 3 ?
Si1 Si3 Si3 99.70(4) 1_554 3_455 ?
Si3 Si3 Si3 64.755(19) 8_565 3_455 ?
Si2 Si3 Si3 123.96(4) . 3_455 ?
Ba1 Si3 Si3 66.479(17) 5_556 3_455 ?
Ba1 Si3 Si3 143.43(3) 2_554 3_455 ?
Ba2 Si3 Si3 36.012(7) 1_455 3_455 ?
Ba2 Si3 Si3 77.14(3) 6_556 3_455 ?
Ba2 Si3 Si3 122.33(2) 5_655 3_455 ?
Si2 Si3 Si3 22.55(2) 6_556 3_455 ?
Si1 Si3 Si3 72.387(17) 5_556 3_455 ?
Si3 Si3 Si3 115.245(19) 8 3_455 ?
Si1 Si3 Si3 91.41(3) 2_554 3_455 ?
Si3 Si3 Si3 79.467(17) 5 3_455 ?
Si2 Si3 Si3 171.42(3) 5_655 3_455 ?
Ba1 Si3 Si3 133.78(3) 6_656 3_455 ?
Si3 Si3 Si3 119.58(3) 6_656 3_455 ?
Si3 Si3 Si3 25.245(19) 6_556 3_455 ?
Ba1 Si3 Si3 36.584(17) 5_566 3_455 ?
Ba1 Si3 Si3 88.78(2) 2_564 3_455 ?
Ba2 Si3 Si3 79.38(2) 5_665 3_455 ?
Ba1 Si3 Si3 94.768(19) 1_554 3_455 ?
Si3 Si3 Si3 105.35(3) 3 3_455 ?
Si1 Si3 Si2 168.21(4) 1_554 2 ?
Si3 Si3 Si2 112.503(12) 8_565 2 ?
Si2 Si3 Si2 124.97(5) . 2 ?
Ba1 Si3 Si2 33.424(15) 5_556 2 ?
Ba1 Si3 Si2 75.20(2) 2_554 2 ?
Ba2 Si3 Si2 97.23(2) 1_455 2 ?
Ba2 Si3 Si2 54.141(17) 6_556 2 ?
Ba2 Si3 Si2 117.54(2) 5_655 2 ?
Si2 Si3 Si2 48.110(19) 6_556 2 ?
Si1 Si3 Si2 86.27(3) 5_556 2 ?
Si3 Si3 Si2 67.497(12) 8 2 ?
Si1 Si3 Si2 24.08(2) 2_554 2 ?
Si3 Si3 Si2 114.83(3) 5 2 ?
Si2 Si3 Si2 117.09(3) 5_655 2 ?
Ba1 Si3 Si2 154.39(2) 6_656 2 ?
Si3 Si3 Si2 73.79(3) 6_656 2 ?
Si3 Si3 Si2 54.16(2) 6_556 2 ?
Ba1 Si3 Si2 87.024(16) 5_566 2 ?
Ba1 Si3 Si2 108.750(19) 2_564 2 ?
Ba2 Si3 Si2 141.90(2) 5_665 2 ?
Ba1 Si3 Si2 151.56(2) 1_554 2 ?
Si3 Si3 Si2 84.88(3) 3 2 ?
Si3 Si3 Si2 68.51(2) 3_455 2 ?
Si1 Si3 Si3 78.47(4) 1_554 4_545 ?
Si3 Si3 Si3 124.938(11) 8_565 4_545 ?
Si2 Si3 Si3 128.48(5) . 4_545 ?
Ba1 Si3 Si3 68.095(15) 5_556 4_545 ?
Ba1 Si3 Si3 100.245(16) 2_554 4_545 ?
Ba2 Si3 Si3 63.88(2) 1_455 4_545 ?
Ba2 Si3 Si3 155.15(3) 6_556 4_545 ?
Ba2 Si3 Si3 32.064(9) 5_655 4_545 ?
Si2 Si3 Si3 103.61(3) 6_556 4_545 ?
Si1 Si3 Si3 20.665(19) 5_556 4_545 ?
Si3 Si3 Si3 55.062(11) 8 4_545 ?
Si1 Si3 Si3 109.160(19) 2_554 4_545 ?
Si3 Si3 Si3 23.57(2) 5 4_545 ?
Si2 Si3 Si3 81.41(2) 5_655 4_545 ?
Ba1 Si3 Si3 91.77(2) 6_656 4_545 ?
Si3 Si3 Si3 142.158(14) 6_656 4_545 ?
Si3 Si3 Si3 75.719(15) 6_556 4_545 ?
Ba1 Si3 Si3 119.31(2) 5_566 4_545 ?
Ba1 Si3 Si3 147.67(2) 2_564 4_545 ?
Ba2 Si3 Si3 99.33(2) 5_665 4_545 ?
Ba1 Si3 Si3 54.686(18) 1_554 4_545 ?
Si3 Si3 Si3 163.44(3) 3 4_545 ?
Si3 Si3 Si3 91.210(19) 3_455 4_545 ?
Si2 Si3 Si3 101.25(2) 2 4_545 ?

loop_
_geom_bond_atom_site_label_1
_geom_bond_atom_site_label_2
_geom_bond_distance
_geom_bond_site_symmetry_2
_geom_bond_publ_flag
Ba1 Si1 3.3768(14) 6_557 ?
Ba1 Si2 3.3805(15) 6_556 ?
Ba1 Si3 3.4121(10) 5_556 ?
Ba1 Si3 3.4121(10) 4_556 ?
Ba1 Si3 3.4323(10) 7_666 ?
Ba1 Si3 3.4323(10) 2 ?
Ba1 Si1 3.5389(14) . ?
Ba1 Si2 3.6188(5) 2 ?
Ba1 Si2 3.6188(5) 2_565 ?
Ba1 Ba2 4.3617(3) 5_666 ?
Ba1 Ba2 4.3617(3) 5_656 ?
Ba1 Ba2 4.4032(4) 6_556 ?
Ba1 Ba1 4.6558(2) 6_657 ?
Ba1 Ba1 4.6558(3) 6_557 ?
Ba1 Ba2 4.7496(3) 2 ?
Ba1 Ba2 4.7496(3) 2_565 ?
Ba1 Ba2 4.8918(4) 1_456 ?
Ba1 Si1 4.9842(10) 2_564 ?
Ba1 Si1 4.9842(10) 2_554 ?
Ba1 Si3 4.9850(10) 6_556 ?
Ba1 Si3 4.9850(10) 3_455 ?
Ba1 Si3 5.2683(10) 4_546 ?
Ba1 Si3 5.2683(10) 5_566 ?
Ba1 Si3 5.2814(10) 2_565 ?
Ba1 Si3 5.2814(10) 7_656 ?
Ba2 Si3 3.4395(10) 8_665 ?
Ba2 Si3 3.4395(10) 1_655 ?
Ba2 Si1 3.4485(3) 5_656 ?
Ba2 Si1 3.4485(3) 5_666 ?
Ba2 Si3 3.4819(10) 3 ?
Ba2 Si3 3.4819(10) 6_656 ?
Ba2 Si3 3.5237(10) 5_655 ?
Ba2 Si3 3.5237(10) 4_655 ?
Ba2 Si1 3.5283(14) 1_654 ?
Ba2 Si2 3.7017(14) 6_656 ?
Ba2 Si2 3.7708(14) . ?
Ba2 Ba1 4.3617(3) 5_666 ?
Ba2 Ba1 4.3617(3) 5_656 ?
Ba2 Ba1 4.4032(4) 6_656 ?
Ba2 Si2 4.5884(10) 5_655 ?
Ba2 Si2 4.5884(10) 5_665 ?
Ba2 Ba1 4.7496(3) 2_554 ?
Ba2 Ba1 4.7496(3) 2_564 ?
Ba2 Ba1 4.8918(4) 1_654 ?
Ba2 Ba2 4.9377(4) 5_765 ?
Ba2 Ba2 4.9377(4) 5_755 ?
Ba2 Si2 5.1625(14) 1_655 ?
Ba2 Si1 5.2291(14) 6_657 ?
Ba2 Si3 5.3412(10) 4_645 ?
Ba2 Si3 5.3412(10) 5_665 ?
Si1 Si3 2.3925(15) 8_566 ?
Si1 Si3 2.3925(15) 1_556 ?
Si1 Si2 2.434(2) 1_556 ?
Si1 Ba1 3.3768(14) 6_657 ?
Si1 Ba2 3.4485(3) 5_656 ?
Si1 Ba2 3.4485(3) 5_666 ?
Si1 Ba2 3.5283(14) 1_456 ?
Si1 Si3 4.2991(16) 5_556 ?
Si1 Si3 4.2991(16) 4_556 ?
Si1 Si3 4.3936(15) 2 ?
Si1 Si3 4.3936(15) 7_666 ?
Si1 Si2 4.8630(14) 5_666 ?
Si1 Si2 4.8630(14) 5_656 ?
Si1 Si1 4.930(2) 5_557 ?
Si1 Si1 4.930(2) 5_567 ?
Si1 Ba1 4.9842(10) 2_565 ?
Si1 Ba1 4.9842(10) 2 ?
Si1 Ba2 5.2291(14) 6_557 ?
Si1 Ba1 5.5128(11) 5_567 ?
Si1 Ba1 5.5128(11) 5_557 ?
Si1 Si2 5.5749(16) 2 ?
Si1 Si2 5.5749(16) 2_565 ?
Si1 Si2 5.704(2) 6_557 ?
Si1 Si3 5.8817(13) 4_546 ?
Si2 Si3 2.4082(15) . ?
Si2 Si3 2.4082(15) 8_565 ?
Si2 Si1 2.434(2) 1_554 ?
Si2 Ba1 3.3805(14) 6_656 ?
Si2 Ba1 3.6188(5) 2_564 ?
Si2 Ba1 3.6188(5) 2_554 ?
Si2 Ba2 3.7017(14) 6_556 ?
Si2 Si3 4.1101(17) 3 ?
Si2 Si3 4.1101(17) 6_656 ?
Si2 Si2 4.2249(17) 5_655 ?
Si2 Si2 4.2249(17) 5_665 ?
Si2 Ba2 4.5884(10) 5_655 ?
Si2 Ba2 4.5884(10) 5_665 ?
Si2 Si1 4.8630(14) 5_666 ?
Si2 Si1 4.8630(14) 5_656 ?
Si2 Si3 4.9151(16) 5_655 ?
Si2 Si3 4.9151(16) 4_655 ?
Si2 Ba2 5.1625(14) 1_455 ?
Si2 Si1 5.5749(16) 2_564 ?
Si2 Si1 5.5749(16) 2_554 ?
Si2 Si3 5.6577(16) 2_554 ?
Si2 Si3 5.6577(16) 7_665 ?
Si2 Ba1 5.6927(11) 5_556 ?
Si2 Ba1 5.6927(11) 5_566 ?
Si3 Si1 2.3925(15) 1_554 ?
Si3 Si3 2.395(2) 8_565 ?
Si3 Ba1 3.4121(10) 5_556 ?
Si3 Ba1 3.4323(10) 2_554 ?
Si3 Ba2 3.4395(10) 1_455 ?
Si3 Ba2 3.4819(10) 6_556 ?
Si3 Ba2 3.5237(10) 5_655 ?
Si3 Si2 4.1101(17) 6_556 ?
Si3 Si1 4.2991(16) 5_556 ?
Si3 Si3 4.331(2) 8 ?
Si3 Si1 4.3936(15) 2_554 ?
Si3 Si3 4.9104(19) 5 ?
Si3 Si2 4.9151(16) 5_655 ?
Si3 Ba1 4.9850(10) 6_656 ?
Si3 Si3 5.0803(9) 6_656 ?
Si3 Si3 5.0803(9) 6_556 ?
Si3 Ba1 5.2683(10) 5_566 ?
Si3 Ba1 5.2814(10) 2_564 ?
Si3 Ba2 5.3412(10) 5_665 ?
Si3 Ba1 5.5837(10) 1_554 ?
Si3 Si3 5.6167(12) 3 ?
Si3 Si3 5.6167(12) 3_455 ?
Si3 Si2 5.6577(16) 2 ?
Si3 Si3 5.8724(16) 4_545 ?
